data_4339771
loop_
_publ_author_name
'Gregoli\'nski, Janusz'
'Slepokura, Katarzyna'
'Lisowski, Jerzy'

_publ_section_title
;
 Lanthanide complexes of the chiral hexaaza macrocycle and its meso-type
 isomer: solvent-controlled helicity inversion.
;
_journal_issue 19
_journal_name_full 'Inorganic chemistry'
_journal_page_first 7923
_journal_page_last 7934
_journal_paper_doi 10.1021/ic700831z
_journal_volume 46
_journal_year 2007
_chemical_absolute_configuration rmad
_chemical_formula_sum 'C62 H91 Dy3 N26 O27'
_chemical_formula_weight 2120.11
_chemical_name_systematic
; 
 ? 
;
_space_group_IT_number 4
_symmetry_cell_setting monoclinic
_symmetry_space_group_name_Hall 'P 2yb'
_symmetry_space_group_name_H-M 'P 1 21 1'
_atom_sites_solution_hydrogens geom
_atom_sites_solution_primary direct
_atom_sites_solution_secondary difmap
_audit_creation_method SHELXL-97
_cell_angle_alpha 90.00
_cell_angle_beta 105.49(3)
_cell_angle_gamma 90.00
_cell_formula_units_Z 2
_cell_length_a 11.980(3)
_cell_length_b 16.215(4)
_cell_length_c 21.707(4)
_cell_measurement_reflns_used 23207
_cell_measurement_temperature 100(2)
_cell_measurement_theta_max 36.51
_cell_measurement_theta_min 3.07
_cell_volume 4063.5(17)
_computing_cell_refinement 'CrysAlis RED; Oxford-Diffraction Poland, 2003'
_computing_data_collection 'CrysAlis CCD; Oxford-Diffraction Poland, 2003'
_computing_data_reduction 'CrysAlis RED; Oxford-Diffraction Poland, 2003'
_computing_structure_refinement 'SHELXL-97 (Sheldrick, 1997)'
_computing_structure_solution 'SHELXS-97 (Sheldrick, 1990)'
_diffrn_ambient_temperature 100(2)
_diffrn_measured_fraction_theta_full 0.995
_diffrn_measured_fraction_theta_max 0.995
_diffrn_measurement_device_type
;
KUMA KM4 kappa-geometry diffractometer with Saphire CCD camera
;
_diffrn_measurement_method 'omega scan'
_diffrn_radiation_monochromator graphite
_diffrn_radiation_source 'fine-focus sealed tube'
_diffrn_radiation_type MoK\a
_diffrn_radiation_wavelength 0.71073
_diffrn_reflns_av_R_equivalents 0.0511
_diffrn_reflns_av_sigmaI/netI 0.0655
_diffrn_reflns_limit_h_max 14
_diffrn_reflns_limit_h_min -14
_diffrn_reflns_limit_k_max 20
_diffrn_reflns_limit_k_min -17
_diffrn_reflns_limit_l_max 26
_diffrn_reflns_limit_l_min -26
_diffrn_reflns_number 30412
_diffrn_reflns_theta_full 26.00
_diffrn_reflns_theta_max 26.00
_diffrn_reflns_theta_min 3.07
_exptl_absorpt_coefficient_mu 2.823
_exptl_absorpt_correction_T_max 0.614
_exptl_absorpt_correction_T_min 0.494
_exptl_absorpt_correction_type analytical
_exptl_absorpt_process_details 'CrysAlis RED; Oxford-Diffraction Poland, 2003'
_exptl_crystal_colour yellowish
_exptl_crystal_density_diffrn 1.733
_exptl_crystal_density_method 'not measured'
_exptl_crystal_description block
_exptl_crystal_F_000 2118
_exptl_crystal_size_max 0.20
_exptl_crystal_size_mid 0.17
_exptl_crystal_size_min 0.14
_refine_diff_density_max 1.34
_refine_diff_density_min -0.49
_refine_diff_density_rms 0.106
_refine_ls_abs_structure_details 'Flack H D (1983), Acta Cryst. A39, 876-881'
_refine_ls_abs_structure_Flack 0.022(7)
_refine_ls_extinction_method none
_refine_ls_goodness_of_fit_ref 1.002
_refine_ls_hydrogen_treatment constr
_refine_ls_matrix_type full
_refine_ls_number_parameters 1068
_refine_ls_number_reflns 12281
_refine_ls_number_restraints 1
_refine_ls_restrained_S_all 1.002
_refine_ls_R_factor_all 0.0429
_refine_ls_R_factor_gt 0.0342
_refine_ls_shift/su_max 0.003
_refine_ls_shift/su_mean 0.000
_refine_ls_structure_factor_coef Fsqd
_refine_ls_weighting_details 'calc w=1/[\s^2^(Fo^2^)+(0.0260P)^2^+0.0000P] where P=(Fo^2^+2Fc^2^)/3'
_refine_ls_weighting_scheme calc
_refine_ls_wR_factor_gt 0.0615
_refine_ls_wR_factor_ref 0.0633
_reflns_number_gt 10738
_reflns_number_total 12281
_reflns_threshold_expression >2sigma(I)
_cod_data_source_file ic700831z-file002.cif
_cod_data_source_block j3abs
_cod_original_cell_volume 4063.5(16)
_cod_original_sg_symbol_H-M P2(1)
_cod_database_code 4339771

loop_
_symmetry_equiv_pos_as_xyz
'x, y, z'
'-x, y+1/2, -z'

loop_
_atom_site_label
_atom_site_type_symbol
_atom_site_fract_x
_atom_site_fract_y
_atom_site_fract_z
_atom_site_U_iso_or_equiv
_atom_site_adp_type
_atom_site_occupancy
_atom_site_symmetry_multiplicity
_atom_site_calc_flag
_atom_site_refinement_flags
Dy1 Dy 0.55311(3) 0.874418(17) 0.614481(14) 0.01508(8) Uani 1 1 d .
Dy2 Dy 0.94352(3) 0.647221(17) 0.892393(14) 0.01270(7) Uani 1 1 d .
Dy3 Dy 0.28605(3) 0.250884(19) 0.795717(14) 0.01822(8) Uani 1 1 d .
N1 N 0.3847(5) 0.8571(4) 0.5172(2) 0.0182(13) Uani 1 1 d .
N2 N 0.5815(4) 0.7735(4) 0.5265(2) 0.0173(14) Uani 1 1 d .
H2N H 0.5512 0.7237 0.5359 0.021 Uiso 1 1 calc R
N3 N 0.7599(5) 0.8244(3) 0.6328(3) 0.0176(13) Uani 1 1 d .
H3N H 0.7835 0.8106 0.6760 0.021 Uiso 1 1 calc R
N4 N 0.7066(5) 0.9767(4) 0.6662(3) 0.0204(14) Uani 1 1 d .
N5 N 0.5214(5) 0.9642(4) 0.7083(3) 0.0152(14) Uani 1 1 d .
H5N H 0.5713 0.9405 0.7443 0.018 Uiso 1 1 calc R
N6 N 0.3531(4) 0.8615(4) 0.6324(2) 0.0197(14) Uani 1 1 d .
H6N H 0.3300 0.8071 0.6233 0.024 Uiso 1 1 calc R
N7 N 1.0950(5) 0.6733(3) 0.9973(2) 0.0157(13) Uani 1 1 d .
N8 N 1.1583(4) 0.6328(3) 0.8912(2) 0.0135(12) Uani 1 1 d .
H8N H 1.1824 0.6867 0.8878 0.016 Uiso 1 1 calc R
N9 N 0.9719(5) 0.5789(3) 0.7919(3) 0.0180(14) Uani 1 1 d .
H9N H 0.9136 0.5997 0.7581 0.022 Uiso 1 1 calc R
N10 N 0.7984(5) 0.5384(3) 0.8372(3) 0.0149(13) Uani 1 1 d .
N11 N 0.7264(4) 0.6760(3) 0.8840(2) 0.0131(12) Uani 1 1 d .
H11N H 0.6982 0.6977 0.8431 0.016 Uiso 1 1 calc R
N12 N 0.9096(4) 0.7701(4) 0.9593(2) 0.0155(13) Uani 1 1 d .
H12N H 0.9615 0.8107 0.9546 0.019 Uiso 1 1 calc R
N13 N 0.5503(6) 1.0183(4) 0.5331(3) 0.0240(15) Uani 1 1 d .
N14 N 0.5717(5) 0.7347(4) 0.7037(3) 0.0189(15) Uani 1 1 d .
N15 N 0.9479(5) 0.5029(4) 0.9728(3) 0.0200(15) Uani 1 1 d .
N16 N 0.9341(5) 0.7844(4) 0.8011(3) 0.0135(13) Uani 1 1 d .
N17 N 0.3634(5) 0.3909(4) 0.8763(3) 0.0209(13) Uani 1 1 d .
N18 N 0.3648(5) 0.1513(4) 0.9068(3) 0.0277(14) Uani 1 1 d .
N19 N 0.4478(6) 0.2977(4) 0.7260(3) 0.0303(16) Uani 1 1 d .
N20 N 0.1938(5) 0.1293(4) 0.6967(3) 0.0225(14) Uani 1 1 d .
N21 N 0.0442(5) 0.2907(4) 0.7522(3) 0.0315(17) Uani 1 1 d .
N53 N 0.7422(6) 0.5571(4) 0.6735(3) 0.0331(17) Uani 1 1 d .
N55 N 0.1987(8) 0.7169(5) 0.5695(4) 0.065(3) Uani 1 1 d .
N57 N 0.8034(8) 0.9745(5) 0.8341(4) 0.050(2) Uani 1 1 d .
N59 N 1.2678(6) 0.7950(4) 0.9359(3) 0.0377(18) Uani 1 1 d .
N61 N 0.0682(6) 0.4621(5) 0.5022(4) 0.053(2) Uani 1 1 d .
O13A O 0.5571(5) 1.0816(3) 0.5040(3) 0.0342(14) Uani 1 1 d .
O14A O 0.5736(4) 0.6785(3) 0.7411(2) 0.0221(12) Uani 1 1 d .
O15A O 0.9448(4) 0.4409(3) 1.0034(2) 0.0264(12) Uani 1 1 d .
O16A O 0.9378(5) 0.8371(3) 0.7616(2) 0.0263(12) Uani 1 1 d .
O17A O 0.3959(4) 0.4525(3) 0.9072(2) 0.0288(12) Uani 1 1 d .
O18A O 0.4052(5) 0.1136(4) 0.9561(3) 0.0473(17) Uani 1 1 d .
O19A O 0.5054(5) 0.3123(4) 0.6879(2) 0.0491(17) Uani 1 1 d .
O20A O 0.1523(4) 0.0785(3) 0.6548(2) 0.0289(12) Uani 1 1 d .
O21A O -0.0617(4) 0.2972(4) 0.7277(3) 0.0464(16) Uani 1 1 d .
O13B O 0.6091(4) 0.9539(3) 0.5285(2) 0.0236(13) Uani 1 1 d .
O14B O 0.6117(4) 0.8061(3) 0.7223(2) 0.0188(11) Uani 1 1 d .
O15B O 0.8878(4) 0.5668(3) 0.9777(2) 0.0179(11) Uani 1 1 d .
O16B O 1.0141(4) 0.7775(3) 0.8533(2) 0.0183(11) Uani 1 1 d .
O17B O 0.4320(4) 0.3305(3) 0.8740(2) 0.0238(11) Uani 1 1 d .
O18B O 0.2742(4) 0.1961(3) 0.8978(2) 0.0268(12) Uani 1 1 d .
O19B O 0.4730(4) 0.2401(3) 0.7663(2) 0.0281(12) Uani 1 1 d .
O20B O 0.2732(5) 0.1790(4) 0.6929(3) 0.0393(15) Uani 1 1 d .
O21B O 0.1174(5) 0.3076(3) 0.7205(2) 0.0355(13) Uani 1 1 d .
O13C O 0.4854(4) 1.0138(3) 0.5708(2) 0.0230(12) Uani 1 1 d .
O14C O 0.5277(4) 0.7265(3) 0.6432(2) 0.0203(12) Uani 1 1 d .
O15C O 1.0123(4) 0.5092(3) 0.9349(2) 0.0200(12) Uani 1 1 d .
O16C O 0.8531(4) 0.7315(3) 0.7919(2) 0.0193(11) Uani 1 1 d .
O17C O 0.2592(4) 0.3821(3) 0.8428(2) 0.0264(11) Uani 1 1 d .
O18C O 0.4111(4) 0.1493(3) 0.8603(2) 0.0265(11) Uani 1 1 d .
O19C O 0.3600(5) 0.3420(3) 0.7273(2) 0.0337(13) Uani 1 1 d .
O20C O 0.1616(4) 0.1338(3) 0.7480(2) 0.0257(12) Uani 1 1 d .
O21C O 0.0841(4) 0.2627(4) 0.8079(2) 0.0305(12) Uani 1 1 d .
C1 C 0.2837(6) 0.8919(4) 0.5191(3) 0.0209(16) Uani 1 1 d .
C2 C 0.1950(6) 0.9042(5) 0.4642(3) 0.0309(19) Uani 1 1 d .
H2 H 0.1244 0.9288 0.4666 0.037 Uiso 1 1 calc R
C3 C 0.2099(6) 0.8804(6) 0.4056(3) 0.0315(18) Uani 1 1 d .
H3 H 0.1511 0.8907 0.3673 0.038 Uiso 1 1 calc R
C4 C 0.3116(6) 0.8413(5) 0.4038(3) 0.0250(17) Uani 1 1 d .
H4 H 0.3226 0.8224 0.3644 0.030 Uiso 1 1 calc R
C5 C 0.3974(6) 0.8302(4) 0.4605(3) 0.0201(16) Uani 1 1 d .
C6 C 0.5120(6) 0.7937(5) 0.4604(3) 0.0221(17) Uani 1 1 d .
H6A H 0.4994 0.7429 0.4341 0.027 Uiso 1 1 calc R
H6B H 0.5554 0.8333 0.4409 0.027 Uiso 1 1 calc R
C7 C 0.7037(5) 0.7543(5) 0.5286(3) 0.0208(14) Uani 1 1 d .
H7 H 0.7353 0.8024 0.5099 0.025 Uiso 1 1 calc R
C8 C 0.7178(6) 0.6774(5) 0.4897(3) 0.0251(17) Uani 1 1 d .
H8A H 0.6773 0.6304 0.5034 0.030 Uiso 1 1 calc R
H8B H 0.6803 0.6878 0.4439 0.030 Uiso 1 1 calc R
C9 C 0.8434(6) 0.6540(5) 0.4975(3) 0.0259(16) Uani 1 1 d .
H9A H 0.8826 0.6980 0.4795 0.031 Uiso 1 1 calc R
H9B H 0.8473 0.6024 0.4738 0.031 Uiso 1 1 calc R
C10 C 0.9046(6) 0.6419(5) 0.5678(3) 0.0285(17) Uani 1 1 d .
H10A H 0.8672 0.5964 0.5853 0.034 Uiso 1 1 calc R
H10B H 0.9864 0.6266 0.5725 0.034 Uiso 1 1 calc R
C11 C 0.8994(6) 0.7204(4) 0.6049(3) 0.0234(17) Uani 1 1 d .
H11A H 0.9402 0.7651 0.5886 0.028 Uiso 1 1 calc R
H11B H 0.9396 0.7115 0.6505 0.028 Uiso 1 1 calc R
C12 C 0.7731(5) 0.7470(5) 0.5987(3) 0.0185(14) Uani 1 1 d .
H12 H 0.7364 0.7019 0.6180 0.022 Uiso 1 1 calc R
C13 C 0.8374(6) 0.8916(4) 0.6256(3) 0.0213(17) Uani 1 1 d .
H13A H 0.8278 0.9022 0.5796 0.026 Uiso 1 1 calc R
H13B H 0.9187 0.8748 0.6448 0.026 Uiso 1 1 calc R
C14 C 0.8130(6) 0.9684(5) 0.6567(3) 0.0235(17) Uani 1 1 d .
C15 C 0.8958(7) 1.0293(5) 0.6748(3) 0.0274(18) Uani 1 1 d .
H15 H 0.9717 1.0206 0.6704 0.033 Uiso 1 1 calc R
C16 C 0.8687(7) 1.1021(5) 0.6992(4) 0.0319(19) Uani 1 1 d .
H16 H 0.9238 1.1455 0.7094 0.038 Uiso 1 1 calc R
C17 C 0.7596(7) 1.1115(5) 0.7089(4) 0.033(2) Uani 1 1 d .
H17 H 0.7383 1.1616 0.7253 0.040 Uiso 1 1 calc R
C18 C 0.6815(6) 1.0458(4) 0.6939(3) 0.0224(17) Uani 1 1 d .
C19 C 0.5653(7) 1.0485(4) 0.7087(4) 0.0242(18) Uani 1 1 d .
H19A H 0.5737 1.0739 0.7512 0.029 Uiso 1 1 calc R
H19B H 0.5103 1.0822 0.6763 0.029 Uiso 1 1 calc R
C20 C 0.4066(6) 0.9600(4) 0.7224(3) 0.0202(16) Uani 1 1 d .
H20 H 0.3562 1.0052 0.6988 0.024 Uiso 1 1 calc R
C21 C 0.4179(6) 0.9695(5) 0.7947(3) 0.0204(16) Uani 1 1 d .
H21A H 0.4748 0.9289 0.8188 0.025 Uiso 1 1 calc R
H21B H 0.4472 1.0254 0.8087 0.025 Uiso 1 1 calc R
C22 C 0.3007(7) 0.9561(4) 0.8101(3) 0.0289(19) Uani 1 1 d .
H22A H 0.3129 0.9574 0.8571 0.035 Uiso 1 1 calc R
H22B H 0.2478 1.0020 0.7915 0.035 Uiso 1 1 calc R
C23 C 0.2449(6) 0.8760(5) 0.7846(3) 0.0241(16) Uani 1 1 d .
H23A H 0.1675 0.8723 0.7927 0.029 Uiso 1 1 calc R
H23B H 0.2925 0.8297 0.8072 0.029 Uiso 1 1 calc R
C24 C 0.2322(6) 0.8685(5) 0.7130(3) 0.0258(16) Uani 1 1 d .
H24A H 0.1796 0.9121 0.6899 0.031 Uiso 1 1 calc R
H24B H 0.1978 0.8144 0.6975 0.031 Uiso 1 1 calc R
C25 C 0.3505(5) 0.8769(4) 0.6991(3) 0.0175(13) Uani 1 1 d .
H25 H 0.4013 0.8339 0.7257 0.021 Uiso 1 1 calc R
C26 C 0.2718(6) 0.9136(5) 0.5841(3) 0.0236(17) Uani 1 1 d .
H26A H 0.2901 0.9727 0.5930 0.028 Uiso 1 1 calc R
H26B H 0.1912 0.9038 0.5860 0.028 Uiso 1 1 calc R
C27 C 1.0624(6) 0.7107(5) 1.0448(3) 0.0201(16) Uani 1 1 d .
C28 C 1.1353(6) 0.7155(4) 1.1054(3) 0.0230(16) Uani 1 1 d .
H28 H 1.1102 0.7406 1.1389 0.028 Uiso 1 1 calc R
C29 C 1.2466(6) 0.6829(4) 1.1172(3) 0.0233(17) Uani 1 1 d .
H29 H 1.2982 0.6855 1.1588 0.028 Uiso 1 1 calc R
C30 C 1.2806(5) 0.6471(5) 1.0682(3) 0.0178(14) Uani 1 1 d .
H30 H 1.3569 0.6259 1.0751 0.021 Uiso 1 1 calc R
C31 C 1.2020(5) 0.6420(4) 1.0079(3) 0.0173(14) Uani 1 1 d .
C32 C 1.2344(6) 0.6035(4) 0.9521(3) 0.0153(15) Uani 1 1 d .
H32A H 1.3158 0.6174 0.9541 0.018 Uiso 1 1 calc R
H32B H 1.2283 0.5427 0.9545 0.018 Uiso 1 1 calc R
C33 C 1.1844(5) 0.5892(4) 0.8361(3) 0.0158(14) Uani 1 1 d .
H33 H 1.1927 0.5290 0.8461 0.019 Uiso 1 1 calc R
C34 C 1.2979(6) 0.6203(4) 0.8240(3) 0.0190(15) Uani 1 1 d .
H34A H 1.3632 0.6079 0.8617 0.023 Uiso 1 1 calc R
H34B H 1.2938 0.6809 0.8180 0.023 Uiso 1 1 calc R
C35 C 1.3201(6) 0.5790(5) 0.7638(3) 0.0240(17) Uani 1 1 d .
H35A H 1.3905 0.6031 0.7554 0.029 Uiso 1 1 calc R
H35B H 1.3338 0.5193 0.7719 0.029 Uiso 1 1 calc R
C36 C 1.2163(7) 0.5912(5) 0.7046(4) 0.0290(18) Uani 1 1 d .
H36A H 1.2066 0.6506 0.6938 0.035 Uiso 1 1 calc R
H36B H 1.2303 0.5615 0.6676 0.035 Uiso 1 1 calc R
C37 C 1.1074(7) 0.5582(5) 0.7194(3) 0.0246(18) Uani 1 1 d .
H37A H 1.1162 0.4982 0.7279 0.030 Uiso 1 1 calc R
H37B H 1.0404 0.5664 0.6818 0.030 Uiso 1 1 calc R
C38 C 1.0838(6) 0.6010(4) 0.7771(3) 0.0165(15) Uani 1 1 d .
H38 H 1.0798 0.6614 0.7675 0.020 Uiso 1 1 calc R
C39 C 0.9515(6) 0.4893(5) 0.7921(3) 0.0218(17) Uani 1 1 d .
H39A H 1.0160 0.4619 0.8236 0.026 Uiso 1 1 calc R
H39B H 0.9463 0.4658 0.7494 0.026 Uiso 1 1 calc R
C40 C 0.8381(6) 0.4756(4) 0.8099(3) 0.0181(16) Uani 1 1 d .
C41 C 0.7796(6) 0.4009(4) 0.7965(3) 0.0254(17) Uani 1 1 d .
H41 H 0.8099 0.3569 0.7769 0.031 Uiso 1 1 calc R
C42 C 0.6747(6) 0.3924(5) 0.8128(3) 0.0268(18) Uani 1 1 d .
H42 H 0.6342 0.3414 0.8069 0.032 Uiso 1 1 calc R
C43 C 0.6317(6) 0.4597(4) 0.8376(3) 0.0205(16) Uani 1 1 d .
H43 H 0.5577 0.4567 0.8457 0.025 Uiso 1 1 calc R
C44 C 0.6953(6) 0.5312(4) 0.8508(3) 0.0160(15) Uani 1 1 d .
C45 C 0.6546(6) 0.6022(4) 0.8833(3) 0.0189(16) Uani 1 1 d .
H45A H 0.5731 0.6150 0.8608 0.023 Uiso 1 1 calc R
H45B H 0.6575 0.5865 0.9278 0.023 Uiso 1 1 calc R
C46 C 0.7008(5) 0.7413(4) 0.9262(3) 0.0152(14) Uani 1 1 d .
H46 H 0.7047 0.7160 0.9687 0.018 Uiso 1 1 calc R
C47 C 0.5788(6) 0.7776(4) 0.8995(3) 0.0208(16) Uani 1 1 d .
H47A H 0.5700 0.7966 0.8551 0.025 Uiso 1 1 calc R
H47B H 0.5205 0.7340 0.8983 0.025 Uiso 1 1 calc R
C48 C 0.5556(6) 0.8498(4) 0.9396(3) 0.0227(17) Uani 1 1 d .
H48A H 0.4790 0.8741 0.9188 0.027 Uiso 1 1 calc R
H48B H 0.5535 0.8294 0.9823 0.027 Uiso 1 1 calc R
C49 C 0.6481(6) 0.9156(5) 0.9474(3) 0.0234(16) Uani 1 1 d .
H49A H 0.6333 0.9601 0.9754 0.028 Uiso 1 1 calc R
H49B H 0.6457 0.9398 0.9052 0.028 Uiso 1 1 calc R
C50 C 0.7680(5) 0.8777(4) 0.9768(3) 0.0211(14) Uani 1 1 d .
H50A H 0.8281 0.9207 0.9807 0.025 Uiso 1 1 calc R
H50B H 0.7718 0.8570 1.0202 0.025 Uiso 1 1 calc R
C51 C 0.7919(5) 0.8073(4) 0.9359(3) 0.0163(14) Uani 1 1 d .
H51 H 0.7872 0.8310 0.8928 0.020 Uiso 1 1 calc R
C52 C 0.9425(5) 0.7479(5) 1.0275(3) 0.0184(14) Uani 1 1 d .
H52A H 0.8863 0.7077 1.0361 0.022 Uiso 1 1 calc R
H52B H 0.9414 0.7977 1.0537 0.022 Uiso 1 1 calc R
C53 C 0.6467(8) 0.5388(5) 0.6626(4) 0.031(2) Uani 1 1 d .
C54 C 0.5260(7) 0.5151(6) 0.6497(4) 0.035(2) Uani 1 1 d .
H54A H 0.4914 0.5135 0.6034 0.052 Uiso 1 1 calc R
H54B H 0.4846 0.5555 0.6691 0.052 Uiso 1 1 calc R
H54C H 0.5204 0.4605 0.6680 0.052 Uiso 1 1 calc R
C55 C 0.1791(8) 0.6873(6) 0.5207(5) 0.052(3) Uani 1 1 d .
C56 C 0.1496(8) 0.6515(7) 0.4564(4) 0.058(3) Uani 1 1 d .
H56A H 0.0685 0.6638 0.4347 0.087 Uiso 1 1 calc R
H56B H 0.1607 0.5917 0.4594 0.087 Uiso 1 1 calc R
H56C H 0.1998 0.6753 0.4320 0.087 Uiso 1 1 calc R
C57 C 0.8974(9) 0.9941(6) 0.8429(4) 0.045(3) Uani 1 1 d .
C58 C 1.0190(8) 1.0133(6) 0.8521(4) 0.047(3) Uani 1 1 d .
H58A H 1.0400 1.0044 0.8119 0.071 Uiso 1 1 calc R
H58B H 1.0661 0.9775 0.8853 0.071 Uiso 1 1 calc R
H58C H 1.0330 1.0711 0.8651 0.071 Uiso 1 1 calc R
C59 C 1.2917(6) 0.8537(5) 0.9653(3) 0.0266(19) Uani 1 1 d .
C60 C 1.3249(7) 0.9290(5) 1.0012(4) 0.042(2) Uani 1 1 d .
H60A H 1.3999 0.9478 0.9965 0.063 Uiso 1 1 calc R
H60B H 1.3309 0.9188 1.0465 0.063 Uiso 1 1 calc R
H60C H 1.2663 0.9716 0.9850 0.063 Uiso 1 1 calc R
C62 C 0.1969(9) 0.3919(6) 0.6021(4) 0.057(3) Uani 1 1 d .
H62A H 0.2055 0.3335 0.5927 0.085 Uiso 1 1 calc R
H62B H 0.1615 0.3967 0.6377 0.085 Uiso 1 1 calc R
H62C H 0.2732 0.4184 0.6136 0.085 Uiso 1 1 calc R
C61 C 0.1234(8) 0.4321(6) 0.5460(4) 0.037(2) Uani 1 1 d .

loop_
_atom_site_aniso_label
_atom_site_aniso_U_11
_atom_site_aniso_U_22
_atom_site_aniso_U_33
_atom_site_aniso_U_23
_atom_site_aniso_U_13
_atom_site_aniso_U_12
Dy1 0.01440(17) 0.01638(17) 0.01467(15) 0.00117(14) 0.00421(13) -0.00070(15)
Dy2 0.01149(16) 0.01308(16) 0.01384(15) -0.00053(14) 0.00390(12) -0.00091(15)
Dy3 0.01799(16) 0.01715(16) 0.02103(16) 0.00025(14) 0.00783(13) -0.00143(15)
N1 0.017(3) 0.023(4) 0.015(3) 0.002(2) 0.005(2) -0.002(3)
N2 0.011(3) 0.023(4) 0.018(3) 0.001(3) 0.004(2) 0.000(3)
N3 0.016(3) 0.022(3) 0.016(3) 0.004(2) 0.008(2) 0.004(3)
N4 0.019(4) 0.023(3) 0.020(3) 0.006(3) 0.006(3) 0.000(3)
N5 0.015(3) 0.016(3) 0.015(3) 0.000(2) 0.006(3) 0.004(3)
N6 0.015(3) 0.024(4) 0.021(3) 0.000(3) 0.007(2) -0.001(3)
N7 0.013(3) 0.018(3) 0.017(3) 0.006(2) 0.004(2) 0.002(2)
N8 0.013(3) 0.008(3) 0.021(3) 0.000(2) 0.006(2) -0.001(2)
N9 0.018(3) 0.014(3) 0.022(3) -0.002(2) 0.007(3) -0.003(3)
N10 0.015(4) 0.007(3) 0.023(3) -0.001(2) 0.005(3) 0.000(3)
N11 0.012(3) 0.018(3) 0.010(3) -0.001(2) 0.005(2) -0.006(2)
N12 0.011(3) 0.018(3) 0.019(3) -0.002(2) 0.007(2) -0.003(2)
N13 0.023(4) 0.021(4) 0.023(3) 0.003(3) -0.002(3) 0.000(3)
N14 0.017(3) 0.026(4) 0.017(3) 0.001(3) 0.009(3) -0.001(3)
N15 0.014(3) 0.025(4) 0.018(3) 0.001(3) -0.001(3) 0.001(3)
N16 0.010(3) 0.015(3) 0.017(3) -0.001(3) 0.006(3) 0.000(3)
N17 0.023(3) 0.020(4) 0.021(3) 0.005(3) 0.008(3) 0.004(3)
N18 0.042(4) 0.021(3) 0.018(3) -0.001(3) 0.004(3) -0.011(4)
N19 0.029(4) 0.042(4) 0.022(3) -0.010(3) 0.011(3) -0.022(3)
N20 0.020(3) 0.028(4) 0.019(3) 0.001(3) 0.005(3) -0.002(3)
N21 0.020(4) 0.020(4) 0.057(5) -0.007(3) 0.014(3) 0.010(3)
N53 0.039(5) 0.032(4) 0.028(4) 0.005(3) 0.006(3) 0.001(3)
N55 0.082(6) 0.074(6) 0.037(4) -0.012(4) 0.012(4) -0.056(5)
N57 0.068(7) 0.039(5) 0.059(5) 0.021(4) 0.046(5) 0.012(5)
N59 0.041(4) 0.029(4) 0.046(4) -0.001(3) 0.014(3) -0.022(3)
N61 0.038(5) 0.076(6) 0.052(5) 0.006(5) 0.024(4) 0.008(4)
O13A 0.040(4) 0.026(3) 0.035(3) 0.018(3) 0.008(3) 0.000(3)
O14A 0.029(3) 0.018(3) 0.018(2) 0.008(2) 0.006(2) -0.002(2)
O15A 0.029(3) 0.017(3) 0.034(3) 0.016(2) 0.011(2) 0.003(2)
O16A 0.036(3) 0.021(3) 0.023(3) 0.007(2) 0.010(2) -0.001(2)
O17A 0.038(3) 0.024(3) 0.025(3) -0.007(2) 0.008(2) -0.004(2)
O18A 0.068(5) 0.040(4) 0.035(3) 0.019(3) 0.015(3) 0.011(3)
O19A 0.060(4) 0.067(5) 0.031(3) -0.015(3) 0.030(3) -0.032(3)
O20A 0.029(3) 0.031(3) 0.026(3) -0.010(2) 0.005(2) -0.005(2)
O21A 0.020(3) 0.041(4) 0.072(4) -0.014(3) 0.002(3) 0.008(3)
O13B 0.023(3) 0.029(3) 0.019(3) 0.000(2) 0.006(2) 0.000(3)
O14B 0.024(3) 0.016(3) 0.016(2) -0.0016(19) 0.004(2) -0.003(2)
O15B 0.019(3) 0.015(3) 0.020(3) 0.000(2) 0.006(2) 0.004(2)
O16B 0.022(3) 0.016(3) 0.017(2) 0.002(2) 0.006(2) -0.001(2)
O17B 0.025(3) 0.016(3) 0.033(3) 0.003(2) 0.010(2) 0.007(2)
O18B 0.026(3) 0.029(3) 0.029(3) 0.006(2) 0.012(2) 0.012(2)
O19B 0.029(3) 0.023(3) 0.034(3) -0.007(2) 0.011(2) -0.010(2)
O20B 0.033(3) 0.049(4) 0.043(3) -0.020(3) 0.022(3) -0.027(3)
O21B 0.033(3) 0.026(3) 0.045(3) 0.012(3) 0.007(3) 0.003(3)
O13C 0.024(3) 0.024(3) 0.024(3) 0.008(2) 0.010(2) 0.001(2)
O14C 0.020(3) 0.024(3) 0.015(2) -0.005(2) 0.002(2) -0.006(2)
O15C 0.019(3) 0.017(3) 0.026(3) 0.001(2) 0.010(2) 0.002(2)
O16C 0.016(3) 0.016(3) 0.026(3) -0.001(2) 0.005(2) -0.003(2)
O17C 0.018(3) 0.019(3) 0.039(3) 0.001(3) 0.003(2) 0.000(2)
O18C 0.030(3) 0.029(3) 0.022(2) -0.006(3) 0.010(2) 0.001(3)
O19C 0.033(3) 0.033(3) 0.034(3) 0.004(3) 0.007(3) -0.015(3)
O20C 0.029(3) 0.028(3) 0.021(2) 0.003(2) 0.009(2) -0.006(2)
O21C 0.028(3) 0.032(3) 0.030(3) -0.002(3) 0.005(2) 0.003(3)
C1 0.017(4) 0.026(4) 0.020(3) 0.006(3) 0.006(3) -0.006(3)
C2 0.013(4) 0.047(5) 0.032(4) -0.003(4) 0.006(3) 0.000(4)
C3 0.016(4) 0.055(5) 0.021(3) 0.010(4) 0.001(3) 0.005(4)
C4 0.021(4) 0.040(5) 0.013(3) 0.000(3) 0.003(3) -0.004(4)
C5 0.021(4) 0.026(4) 0.010(3) 0.004(3) -0.002(3) -0.002(3)
C6 0.020(4) 0.032(5) 0.012(3) 0.001(3) 0.000(3) -0.002(3)
C7 0.020(3) 0.025(4) 0.018(3) 0.005(3) 0.005(3) -0.002(4)
C8 0.019(4) 0.035(5) 0.020(3) -0.001(3) 0.002(3) 0.004(3)
C9 0.022(4) 0.025(4) 0.031(4) -0.003(4) 0.008(3) 0.007(4)
C10 0.017(4) 0.041(5) 0.029(4) -0.002(4) 0.007(3) 0.006(4)
C11 0.022(4) 0.027(4) 0.023(4) 0.006(3) 0.009(3) 0.005(3)
C12 0.017(3) 0.025(4) 0.016(3) -0.001(3) 0.010(3) 0.002(3)
C13 0.021(4) 0.030(5) 0.017(3) 0.003(3) 0.011(3) -0.006(3)
C14 0.019(4) 0.033(5) 0.017(4) 0.010(3) 0.003(3) -0.002(4)
C15 0.026(4) 0.028(5) 0.027(4) 0.009(4) 0.005(3) -0.004(4)
C16 0.026(5) 0.029(5) 0.039(5) 0.002(4) 0.006(4) -0.009(4)
C17 0.038(5) 0.018(4) 0.038(4) 0.002(3) 0.000(4) -0.005(4)
C18 0.027(4) 0.022(4) 0.020(4) -0.001(3) 0.009(3) -0.011(3)
C19 0.035(5) 0.012(4) 0.028(4) -0.007(3) 0.012(4) -0.004(3)
C20 0.015(4) 0.023(4) 0.023(4) -0.003(3) 0.005(3) 0.005(3)
C21 0.022(4) 0.019(4) 0.019(3) -0.001(3) 0.003(3) 0.002(3)
C22 0.040(5) 0.023(4) 0.028(4) 0.008(3) 0.016(4) 0.012(4)
C23 0.026(4) 0.030(4) 0.021(3) 0.003(4) 0.014(3) 0.000(4)
C24 0.021(4) 0.030(4) 0.030(4) -0.004(4) 0.013(3) 0.001(4)
C25 0.018(3) 0.018(3) 0.017(3) 0.000(3) 0.005(3) 0.006(3)
C26 0.009(4) 0.038(5) 0.024(4) 0.001(3) 0.006(3) 0.003(3)
C27 0.018(4) 0.025(4) 0.017(3) 0.000(3) 0.004(3) -0.002(3)
C28 0.027(4) 0.029(4) 0.015(3) 0.002(3) 0.007(3) 0.000(3)
C29 0.022(4) 0.030(4) 0.014(3) -0.002(3) -0.003(3) -0.002(3)
C30 0.008(3) 0.017(3) 0.023(3) 0.001(3) -0.005(3) 0.001(3)
C31 0.009(3) 0.014(3) 0.026(3) -0.003(3) 0.002(3) -0.003(3)
C32 0.022(4) 0.010(3) 0.017(3) 0.006(3) 0.011(3) 0.002(3)
C33 0.007(3) 0.020(4) 0.023(3) -0.002(3) 0.007(3) 0.004(3)
C34 0.018(4) 0.014(4) 0.027(4) -0.004(3) 0.010(3) -0.005(3)
C35 0.023(4) 0.026(4) 0.026(4) -0.002(3) 0.013(3) -0.002(3)
C36 0.028(4) 0.030(4) 0.036(4) 0.003(4) 0.021(4) 0.005(4)
C37 0.036(5) 0.020(4) 0.020(4) 0.000(3) 0.010(3) -0.001(3)
C38 0.019(4) 0.018(4) 0.015(3) 0.001(3) 0.008(3) -0.003(3)
C39 0.017(4) 0.021(4) 0.027(4) -0.006(3) 0.005(3) -0.001(3)
C40 0.014(4) 0.015(4) 0.021(4) -0.004(3) -0.003(3) -0.004(3)
C41 0.034(4) 0.020(4) 0.026(4) -0.008(3) 0.014(3) -0.007(3)
C42 0.017(4) 0.020(4) 0.041(4) -0.001(3) 0.003(3) -0.010(3)
C43 0.013(4) 0.025(4) 0.024(4) -0.002(3) 0.005(3) -0.008(3)
C44 0.014(4) 0.017(4) 0.016(3) 0.000(3) 0.000(3) -0.001(3)
C45 0.011(4) 0.027(4) 0.019(3) 0.002(3) 0.004(3) -0.001(3)
C46 0.016(3) 0.021(4) 0.012(3) -0.002(3) 0.009(3) -0.001(3)
C47 0.017(4) 0.023(4) 0.022(3) -0.001(3) 0.006(3) 0.000(3)
C48 0.013(4) 0.029(4) 0.026(4) -0.007(3) 0.005(3) 0.009(3)
C49 0.014(4) 0.030(4) 0.027(4) -0.007(3) 0.007(3) 0.002(3)
C50 0.020(4) 0.020(4) 0.023(3) -0.001(3) 0.005(3) 0.001(3)
C51 0.011(3) 0.022(4) 0.016(3) -0.005(3) 0.005(3) -0.004(3)
C52 0.021(4) 0.016(3) 0.016(3) -0.001(3) 0.001(3) -0.002(3)
C53 0.050(6) 0.018(4) 0.029(4) -0.004(3) 0.016(4) -0.006(4)
C54 0.033(5) 0.039(5) 0.035(5) -0.006(4) 0.013(4) -0.008(4)
C55 0.053(6) 0.060(7) 0.044(6) 0.002(5) 0.014(5) -0.029(5)
C56 0.065(7) 0.070(7) 0.043(5) -0.027(6) 0.020(5) -0.021(6)
C57 0.069(8) 0.037(6) 0.046(5) 0.020(4) 0.043(6) 0.013(5)
C58 0.045(6) 0.058(7) 0.044(5) -0.009(5) 0.020(5) 0.005(5)
C59 0.019(4) 0.039(5) 0.023(4) 0.003(4) 0.008(3) -0.008(4)
C60 0.029(5) 0.055(6) 0.044(5) -0.025(4) 0.010(4) -0.008(4)
C62 0.076(7) 0.057(7) 0.038(5) -0.015(5) 0.017(5) 0.011(6)
C61 0.039(6) 0.044(6) 0.036(5) -0.001(4) 0.022(4) 0.005(5)

loop_
_atom_type_symbol
_atom_type_description
_atom_type_scat_dispersion_real
_atom_type_scat_dispersion_imag
_atom_type_scat_source
C C 0.0033 0.0016 'International Tables Vol C Tables 4.2.6.8 and 6.1.1.4'
H H 0.0000 0.0000 'International Tables Vol C Tables 4.2.6.8 and 6.1.1.4'
N N 0.0061 0.0033 'International Tables Vol C Tables 4.2.6.8 and 6.1.1.4'
O O 0.0106 0.0060 'International Tables Vol C Tables 4.2.6.8 and 6.1.1.4'
Dy Dy -0.1892 4.4098 'International Tables Vol C Tables 4.2.6.8 and 6.1.1.4'

loop_
_geom_angle_atom_site_label_1
_geom_angle_atom_site_label_2
_geom_angle_atom_site_label_3
_geom_angle
O13C Dy1 O13B 51.40(16)
O13C Dy1 N4 72.34(18)
O13B Dy1 N4 71.49(18)
O13C Dy1 O14B 137.12(15)
O13B Dy1 O14B 149.04(16)
N4 Dy1 O14B 83.45(17)
O13C Dy1 O14C 155.04(15)
O13B Dy1 O14C 138.57(15)
N4 Dy1 O14C 129.97(17)
O14B Dy1 O14C 51.09(14)
O13C Dy1 N1 71.13(17)
O13B Dy1 N1 75.28(16)
N4 Dy1 N1 140.98(18)
O14B Dy1 N1 133.95(16)
O14C Dy1 N1 88.77(16)
O13C Dy1 N3 123.58(17)
O13B Dy1 N3 80.60(17)
N4 Dy1 N3 64.69(19)
O14B Dy1 N3 72.23(16)
O14C Dy1 N3 80.45(16)
N1 Dy1 N3 128.81(17)
O13C Dy1 N6 84.77(18)
O13B Dy1 N6 127.54(17)
N4 Dy1 N6 126.55(19)
O14B Dy1 N6 82.00(16)
O14C Dy1 N6 72.63(17)
N1 Dy1 N6 62.71(16)
N3 Dy1 N6 150.80(18)
O13C Dy1 N2 112.48(17)
O13B Dy1 N2 70.34(17)
N4 Dy1 N2 121.31(18)
O14B Dy1 N2 110.31(16)
O14C Dy1 N2 68.35(16)
N1 Dy1 N2 63.07(17)
N3 Dy1 N2 66.46(17)
N6 Dy1 N2 111.99(17)
O13C Dy1 N5 72.07(17)
O13B Dy1 N5 114.72(18)
N4 Dy1 N5 61.61(18)
O14B Dy1 N5 65.30(16)
O14C Dy1 N5 106.59(16)
N1 Dy1 N5 117.75(18)
N3 Dy1 N5 113.29(18)
N6 Dy1 N5 65.56(18)
N2 Dy1 N5 174.94(18)
O13C Dy1 N13 25.68(16)
O13B Dy1 N13 25.80(16)
N4 Dy1 N13 68.35(18)
O14B Dy1 N13 150.49(16)
O14C Dy1 N13 158.14(16)
N1 Dy1 N13 72.80(17)
N3 Dy1 N13 101.74(18)
N6 Dy1 N13 107.46(18)
N2 Dy1 N13 92.35(18)
N5 Dy1 N13 92.64(18)
O15C Dy2 O15B 51.70(15)
O15C Dy2 O16B 141.17(15)
O15B Dy2 O16B 150.73(15)
O15C Dy2 N7 74.32(17)
O15B Dy2 N7 71.98(16)
O16B Dy2 N7 86.45(16)
O15C Dy2 N10 70.47(18)
O15B Dy2 N10 72.69(17)
O16B Dy2 N10 132.52(16)
N7 Dy2 N10 140.67(18)
O15C Dy2 N9 79.56(17)
O15B Dy2 N9 122.07(17)
O16B Dy2 N9 86.70(16)
N7 Dy2 N9 127.81(18)
N10 Dy2 N9 61.68(18)
O15C Dy2 O16C 145.46(15)
O15B Dy2 O16C 140.85(15)
O16B Dy2 O16C 50.59(14)
N7 Dy2 O16C 135.59(16)
N10 Dy2 O16C 83.58(16)
N9 Dy2 O16C 67.98(16)
O15C Dy2 N12 125.40(16)
O15B Dy2 N12 82.59(17)
O16B Dy2 N12 69.85(15)
N7 Dy2 N12 62.97(17)
N10 Dy2 N12 127.96(17)
N9 Dy2 N12 154.30(17)
O16C Dy2 N12 88.45(15)
O15C Dy2 N8 71.92(16)
O15B Dy2 N8 115.04(16)
O16B Dy2 N8 69.31(15)
N7 Dy2 N8 63.27(16)
N10 Dy2 N8 119.26(17)
N9 Dy2 N8 65.94(17)
O16C Dy2 N8 103.61(15)
N12 Dy2 N8 112.61(16)
O15C Dy2 N11 114.53(16)
O15B Dy2 N11 71.65(16)
O16B Dy2 N11 104.29(15)
N7 Dy2 N11 119.66(16)
N10 Dy2 N11 63.00(17)
N9 Dy2 N11 112.18(18)
O16C Dy2 N11 69.90(15)
N12 Dy2 N11 65.98(16)
N8 Dy2 N11 173.19(16)
O15C Dy2 N15 25.76(15)
O15B Dy2 N15 26.02(15)
O16B Dy2 N15 157.92(15)
N7 Dy2 N15 72.67(17)
N10 Dy2 N15 67.99(17)
N9 Dy2 N15 100.29(18)
O16C Dy2 N15 151.26(15)
N12 Dy2 N15 105.38(16)
N8 Dy2 N15 94.27(16)
N11 Dy2 N15 92.51(17)
O18C Dy3 O21B 158.71(17)
O18C Dy3 O17C 119.23(16)
O21B Dy3 O17C 76.64(17)
O18C Dy3 O19C 120.09(18)
O21B Dy3 O19C 74.37(18)
O17C Dy3 O19C 80.45(18)
O18C Dy3 O18B 52.93(15)
O21B Dy3 O18B 120.94(17)
O17C Dy3 O18B 83.66(16)
O19C Dy3 O18B 154.52(17)
O18C Dy3 O17B 74.91(17)
O21B Dy3 O17B 125.50(17)
O17C Dy3 O17B 52.80(15)
O19C Dy3 O17B 78.15(16)
O18B Dy3 O17B 76.38(16)
O18C Dy3 O20C 85.97(17)
O21B Dy3 O20C 72.91(18)
O17C Dy3 O20C 136.16(17)
O19C Dy3 O20C 119.43(16)
O18B Dy3 O20C 85.71(16)
O17B Dy3 O20C 159.23(15)
O18C Dy3 O20B 94.66(18)
O21B Dy3 O20B 74.44(19)
O17C Dy3 O20B 143.93(18)
O19C Dy3 O20B 71.39(17)
O18B Dy3 O20B 130.06(18)
O17B Dy3 O20B 136.90(16)
O20C Dy3 O20B 51.41(15)
O18C Dy3 O19B 68.89(16)
O21B Dy3 O19B 120.01(18)
O17C Dy3 O19B 113.55(16)
O19C Dy3 O19B 52.09(18)
O18B Dy3 O19B 118.95(17)
O17B Dy3 O19B 72.05(15)
O20C Dy3 O19B 108.82(16)
O20B Dy3 O19B 65.28(16)
O18C Dy3 O21C 117.24(17)
O21B Dy3 O21C 52.14(16)
O17C Dy3 O21C 69.38(17)
O19C Dy3 O21C 122.57(19)
O18B Dy3 O21C 68.80(16)
O17B Dy3 O21C 114.52(16)
O20C Dy3 O21C 67.11(17)
O20B Dy3 O21C 107.47(17)
O19B Dy3 O21C 171.54(15)
O18C Dy3 N18 26.45(15)
O21B Dy3 N18 144.79(18)
O17C Dy3 N18 101.13(17)
O19C Dy3 N18 140.57(18)
O18B Dy3 N18 26.55(15)
O17B Dy3 N18 72.42(16)
O20C Dy3 N18 86.85(17)
O20B Dy3 N18 114.93(19)
O19B Dy3 N18 93.45(18)
O21C Dy3 N18 93.70(18)
O18C Dy3 N19 94.91(18)
O21B Dy3 N19 95.98(19)
O17C Dy3 N19 100.09(18)
O19C Dy3 N19 26.42(18)
O18B Dy3 N19 142.48(18)
O17B Dy3 N19 76.65(16)
O20C Dy3 N19 113.67(16)
O20B Dy3 N19 62.48(16)
O19B Dy3 N19 26.06(18)
O21C Dy3 N19 147.51(19)
N18 Dy3 N19 118.72(19)
C1 N1 C5 119.0(6)
C1 N1 Dy1 116.9(4)
C5 N1 Dy1 122.7(4)
C7 N2 C6 111.6(5)
C7 N2 Dy1 115.5(4)
C6 N2 Dy1 114.8(4)
C7 N2 H2N 104.5
C6 N2 H2N 104.5
Dy1 N2 H2N 104.5
C13 N3 C12 114.8(5)
C13 N3 Dy1 111.4(4)
C12 N3 Dy1 114.9(4)
C13 N3 H3N 104.8
C12 N3 H3N 104.8
Dy1 N3 H3N 104.8
C18 N4 C14 118.9(7)
C18 N4 Dy1 121.8(5)
C14 N4 Dy1 118.4(5)
C19 N5 C20 113.0(5)
C19 N5 Dy1 113.5(4)
C20 N5 Dy1 118.0(4)
C19 N5 H5N 103.3
C20 N5 H5N 103.3
Dy1 N5 H5N 103.3
C25 N6 C26 114.4(5)
C25 N6 Dy1 113.9(4)
C26 N6 Dy1 108.2(4)
C25 N6 H6N 106.6
C26 N6 H6N 106.6
Dy1 N6 H6N 106.6
C31 N7 C27 120.0(6)
C31 N7 Dy2 120.9(4)
C27 N7 Dy2 118.7(4)
C32 N8 C33 110.8(5)
C32 N8 Dy2 113.5(3)
C33 N8 Dy2 118.2(4)
C32 N8 H8N 104.2
C33 N8 H8N 104.2
Dy2 N8 H8N 104.2
C39 N9 C38 113.3(5)
C39 N9 Dy2 111.4(4)
C38 N9 Dy2 114.1(4)
C39 N9 H9N 105.7
C38 N9 H9N 105.7
Dy2 N9 H9N 105.7
C40 N10 C44 119.2(6)
C40 N10 Dy2 117.5(5)
C44 N10 Dy2 120.5(4)
C45 N11 C46 111.7(5)
C45 N11 Dy2 115.2(4)
C46 N11 Dy2 116.9(4)
C45 N11 H11N 103.7
C46 N11 H11N 103.7
Dy2 N11 H11N 103.7
C52 N12 C51 114.6(5)
C52 N12 Dy2 109.9(4)
C51 N12 Dy2 113.6(4)
C52 N12 H12N 106.0
C51 N12 H12N 106.0
Dy2 N12 H12N 106.0
O13A N13 O13C 121.2(7)
O13A N13 O13B 122.3(7)
O13C N13 O13B 116.5(6)
O13A N13 Dy1 173.7(5)
O13C N13 Dy1 58.4(4)
O13B N13 Dy1 58.4(3)
O14A N14 O14B 122.0(6)
O14A N14 O14C 122.3(6)
O14B N14 O14C 115.7(5)
O15A N15 O15C 122.2(6)
O15A N15 O15B 121.7(6)
O15C N15 O15B 116.1(6)
O15A N15 Dy2 176.2(5)
O15C N15 Dy2 57.7(3)
O15B N15 Dy2 58.6(3)
O16A N16 O16C 122.2(6)
O16A N16 O16B 121.7(6)
O16C N16 O16B 116.1(5)
O17A N17 O17C 122.0(6)
O17A N17 O17B 122.4(6)
O17C N17 O17B 115.5(6)
O17A N17 Dy3 176.3(4)
O17C N17 Dy3 57.0(3)
O17B N17 Dy3 58.6(3)
O18A N18 O18C 122.0(7)
O18A N18 O18B 122.9(6)
O18C N18 O18B 115.1(6)
O18A N18 Dy3 174.7(5)
O18C N18 Dy3 57.3(3)
O18B N18 Dy3 58.1(3)
O19A N19 O19B 122.3(7)
O19A N19 O19C 121.1(7)
O19B N19 O19C 116.6(6)
O19A N19 Dy3 169.9(5)
O19B N19 Dy3 60.5(3)
O19C N19 Dy3 57.4(3)
O20A N20 O20B 122.9(6)
O20A N20 O20C 121.8(6)
O20B N20 O20C 115.3(6)
O20A N20 Dy3 178.5(4)
O20B N20 Dy3 58.1(3)
O20C N20 Dy3 57.2(3)
O21A N21 O21C 121.6(7)
O21A N21 O21B 121.3(7)
O21C N21 O21B 116.9(6)
O21A N21 Dy3 170.2(5)
O21C N21 Dy3 60.8(3)
O21B N21 Dy3 56.5(3)
N13 O13B Dy1 95.8(4)
N14 O14B Dy1 96.7(3)
N15 O15B Dy2 95.4(4)
N16 O16B Dy2 97.7(3)
N17 O17B Dy3 94.8(4)
N18 O18B Dy3 95.4(4)
N19 O19B Dy3 93.5(4)
N20 O20B Dy3 96.2(4)
N21 O21B Dy3 97.2(4)
N13 O13C Dy1 95.9(4)
N14 O14C Dy1 96.4(4)
N15 O15C Dy2 96.5(4)
N16 O16C Dy2 95.4(3)
N17 O17C Dy3 96.8(4)
N18 O18C Dy3 96.3(4)
N19 O19C Dy3 96.2(4)
N20 O20C Dy3 97.0(4)
N21 O21C Dy3 93.2(4)
N1 C1 C2 121.5(6)
N1 C1 C26 116.2(6)
C2 C1 C26 122.2(6)
C1 C2 C3 119.6(7)
C1 C2 H2 120.2
C3 C2 H2 120.2
C4 C3 C2 118.9(6)
C4 C3 H3 120.5
C2 C3 H3 120.5
C3 C4 C5 118.9(6)
C3 C4 H4 120.5
C5 C4 H4 120.5
N1 C5 C4 121.8(7)
N1 C5 C6 117.2(6)
C4 C5 C6 120.8(6)
N2 C6 C5 111.3(5)
N2 C6 H6A 109.4
C5 C6 H6A 109.4
N2 C6 H6B 109.4
C5 C6 H6B 109.4
H6A C6 H6B 108.0
N2 C7 C12 108.4(5)
N2 C7 C8 113.9(5)
C12 C7 C8 111.8(6)
N2 C7 H7 107.5
C12 C7 H7 107.5
C8 C7 H7 107.5
C9 C8 C7 113.1(6)
C9 C8 H8A 109.0
C7 C8 H8A 109.0
C9 C8 H8B 109.0
C7 C8 H8B 109.0
H8A C8 H8B 107.8
C8 C9 C10 110.0(5)
C8 C9 H9A 109.7
C10 C9 H9A 109.7
C8 C9 H9B 109.7
C10 C9 H9B 109.7
H9A C9 H9B 108.2
C11 C10 C9 110.3(6)
C11 C10 H10A 109.6
C9 C10 H10A 109.6
C11 C10 H10B 109.6
C9 C10 H10B 109.6
H10A C10 H10B 108.1
C10 C11 C12 111.4(6)
C10 C11 H11A 109.3
C12 C11 H11A 109.3
C10 C11 H11B 109.3
C12 C11 H11B 109.3
H11A C11 H11B 108.0
N3 C12 C7 109.1(6)
N3 C12 C11 115.0(5)
C7 C12 C11 111.6(5)
N3 C12 H12 106.9
C7 C12 H12 106.9
C11 C12 H12 106.9
N3 C13 C14 111.6(5)
N3 C13 H13A 109.3
C14 C13 H13A 109.3
N3 C13 H13B 109.3
C14 C13 H13B 109.3
H13A C13 H13B 108.0
N4 C14 C15 121.4(7)
N4 C14 C13 117.5(7)
C15 C14 C13 121.1(6)
C16 C15 C14 120.1(7)
C16 C15 H15 120.0
C14 C15 H15 120.0
C15 C16 C17 118.9(7)
C15 C16 H16 120.5
C17 C16 H16 120.5
C16 C17 C18 118.8(7)
C16 C17 H17 120.6
C18 C17 H17 120.6
N4 C18 C17 121.6(7)
N4 C18 C19 116.6(6)
C17 C18 C19 121.8(7)
N5 C19 C18 108.8(6)
N5 C19 H19A 109.9
C18 C19 H19A 109.9
N5 C19 H19B 109.9
C18 C19 H19B 109.9
H19A C19 H19B 108.3
N5 C20 C25 108.7(5)
N5 C20 C21 111.7(5)
C25 C20 C21 109.6(5)
N5 C20 H20 109.0
C25 C20 H20 109.0
C21 C20 H20 109.0
C22 C21 C20 111.6(6)
C22 C21 H21A 109.3
C20 C21 H21A 109.3
C22 C21 H21B 109.3
C20 C21 H21B 109.3
H21A C21 H21B 108.0
C23 C22 C21 112.5(6)
C23 C22 H22A 109.1
C21 C22 H22A 109.1
C23 C22 H22B 109.1
C21 C22 H22B 109.1
H22A C22 H22B 107.8
C22 C23 C24 111.0(6)
C22 C23 H23A 109.4
C24 C23 H23A 109.4
C22 C23 H23B 109.4
C24 C23 H23B 109.4
H23A C23 H23B 108.0
C23 C24 C25 110.3(6)
C23 C24 H24A 109.6
C25 C24 H24A 109.6
C23 C24 H24B 109.6
C25 C24 H24B 109.6
H24A C24 H24B 108.1
N6 C25 C20 110.5(5)
N6 C25 C24 116.1(5)
C20 C25 C24 111.1(5)
N6 C25 H25 106.1
C20 C25 H25 106.1
C24 C25 H25 106.1
N6 C26 C1 108.7(5)
N6 C26 H26A 109.9
C1 C26 H26A 109.9
N6 C26 H26B 109.9
C1 C26 H26B 109.9
H26A C26 H26B 108.3
N7 C27 C28 121.4(7)
N7 C27 C52 116.2(6)
C28 C27 C52 122.5(6)
C27 C28 C29 119.2(6)
C27 C28 H28 120.4
C29 C28 H28 120.4
C30 C29 C28 119.3(6)
C30 C29 H29 120.4
C28 C29 H29 120.4
C29 C30 C31 119.2(6)
C29 C30 H30 120.4
C31 C30 H30 120.4
N7 C31 C30 120.9(6)
N7 C31 C32 117.3(5)
C30 C31 C32 121.7(6)
N8 C32 C31 111.0(5)
N8 C32 H32A 109.4
C31 C32 H32A 109.4
N8 C32 H32B 109.4
C31 C32 H32B 109.4
H32A C32 H32B 108.0
N8 C33 C38 109.1(5)
N8 C33 C34 111.5(5)
C38 C33 C34 110.7(5)
N8 C33 H33 108.5
C38 C33 H33 108.5
C34 C33 H33 108.5
C33 C34 C35 111.1(5)
C33 C34 H34A 109.4
C35 C34 H34A 109.4
C33 C34 H34B 109.4
C35 C34 H34B 109.4
H34A C34 H34B 108.0
C36 C35 C34 111.3(6)
C36 C35 H35A 109.4
C34 C35 H35A 109.4
C36 C35 H35B 109.4
C34 C35 H35B 109.4
H35A C35 H35B 108.0
C37 C36 C35 108.9(6)
C37 C36 H36A 109.9
C35 C36 H36A 109.9
C37 C36 H36B 109.9
C35 C36 H36B 109.9
H36A C36 H36B 108.3
C36 C37 C38 111.7(6)
C36 C37 H37A 109.3
C38 C37 H37A 109.3
C36 C37 H37B 109.3
C38 C37 H37B 109.3
H37A C37 H37B 107.9
N9 C38 C33 110.1(5)
N9 C38 C37 116.0(6)
C33 C38 C37 110.8(6)
N9 C38 H38 106.5
C33 C38 H38 106.5
C37 C38 H38 106.5
N9 C39 C40 107.7(6)
N9 C39 H39A 110.2
C40 C39 H39A 110.2
N9 C39 H39B 110.2
C40 C39 H39B 110.2
H39A C39 H39B 108.5
N10 C40 C41 122.8(6)
N10 C40 C39 116.8(6)
C41 C40 C39 120.4(6)
C40 C41 C42 117.9(6)
C40 C41 H41 121.0
C42 C41 H41 121.0
C43 C42 C41 118.4(6)
C43 C42 H42 120.8
C41 C42 H42 120.8
C44 C43 C42 120.4(6)
C44 C43 H43 119.8
C42 C43 H43 119.8
N10 C44 C43 121.1(6)
N10 C44 C45 117.9(6)
C43 C44 C45 120.9(6)
N11 C45 C44 111.5(5)
N11 C45 H45A 109.3
C44 C45 H45A 109.3
N11 C45 H45B 109.3
C44 C45 H45B 109.3
H45A C45 H45B 108.0
N11 C46 C51 109.4(4)
N11 C46 C47 111.9(5)
C51 C46 C47 111.2(5)
N11 C46 H46 108.1
C51 C46 H46 108.1
C47 C46 H46 108.1
C48 C47 C46 112.2(5)
C48 C47 H47A 109.2
C46 C47 H47A 109.2
C48 C47 H47B 109.2
C46 C47 H47B 109.2
H47A C47 H47B 107.9
C49 C48 C47 111.3(5)
C49 C48 H48A 109.4
C47 C48 H48A 109.4
C49 C48 H48B 109.4
C47 C48 H48B 109.4
H48A C48 H48B 108.0
C48 C49 C50 109.9(6)
C48 C49 H49A 109.7
C50 C49 H49A 109.7
C48 C49 H49B 109.7
C50 C49 H49B 109.7
H49A C49 H49B 108.2
C51 C50 C49 111.0(5)
C51 C50 H50A 109.4
C49 C50 H50A 109.4
C51 C50 H50B 109.4
C49 C50 H50B 109.4
H50A C50 H50B 108.0
N12 C51 C46 110.2(5)
N12 C51 C50 114.4(5)
C46 C51 C50 112.0(5)
N12 C51 H51 106.6
C46 C51 H51 106.6
C50 C51 H51 106.6
N12 C52 C27 109.3(5)
N12 C52 H52A 109.8
C27 C52 H52A 109.8
N12 C52 H52B 109.8
C27 C52 H52B 109.8
H52A C52 H52B 108.3
N53 C53 C54 179.3(9)
C53 C54 H54A 109.5
C53 C54 H54B 109.5
H54A C54 H54B 109.5
C53 C54 H54C 109.5
H54A C54 H54C 109.5
H54B C54 H54C 109.5
N55 C55 C56 177.5(13)
C55 C56 H56A 109.5
C55 C56 H56B 109.5
H56A C56 H56B 109.5
C55 C56 H56C 109.5
H56A C56 H56C 109.5
H56B C56 H56C 109.5
N57 C57 C58 175.8(11)
C57 C58 H58A 109.5
C57 C58 H58B 109.5
H58A C58 H58B 109.5
C57 C58 H58C 109.5
H58A C58 H58C 109.5
H58B C58 H58C 109.5
N59 C59 C60 177.9(8)
C59 C60 H60A 109.5
C59 C60 H60B 109.5
H60A C60 H60B 109.5
C59 C60 H60C 109.5
H60A C60 H60C 109.5
H60B C60 H60C 109.5
C61 C62 H62A 109.5
C61 C62 H62B 109.5
H62A C62 H62B 109.5
C61 C62 H62C 109.5
H62A C62 H62C 109.5
H62B C62 H62C 109.5
N61 C61 C62 178.5(10)

loop_
_geom_bond_atom_site_label_1
_geom_bond_atom_site_label_2
_geom_bond_distance
Dy1 O13C 2.502(5)
Dy1 O13B 2.502(5)
Dy1 N4 2.507(6)
Dy1 O14B 2.515(4)
Dy1 O14C 2.516(5)
Dy1 N1 2.517(5)
Dy1 N3 2.535(5)
Dy1 N6 2.537(5)
Dy1 N2 2.604(5)
Dy1 N5 2.612(5)
Dy1 N13 2.922(7)
Dy2 O15C 2.477(5)
Dy2 O15B 2.497(5)
Dy2 O16B 2.506(4)
Dy2 N7 2.539(5)
Dy2 N10 2.541(6)
Dy2 N9 2.550(5)
Dy2 O16C 2.558(4)
Dy2 N12 2.561(5)
Dy2 N8 2.591(5)
Dy2 N11 2.601(5)
Dy2 N15 2.911(6)
Dy3 O18C 2.409(5)
Dy3 O21B 2.414(5)
Dy3 O17C 2.418(5)
Dy3 O19C 2.425(5)
Dy3 O18B 2.426(4)
Dy3 O17B 2.454(5)
Dy3 O20C 2.464(5)
Dy3 O20B 2.485(5)
Dy3 O19B 2.494(5)
Dy3 O21C 2.510(5)
Dy3 N18 2.846(6)
Dy3 N19 2.861(6)
N1 C1 1.346(8)
N1 C5 1.351(8)
N2 C7 1.485(8)
N2 C6 1.491(8)
N2 H2N 0.9300
N3 C13 1.467(8)
N3 C12 1.487(9)
N3 H3N 0.9300
N4 C18 1.344(9)
N4 C14 1.352(9)
N5 C19 1.465(9)
N5 C20 1.489(8)
N5 H5N 0.9300
N6 C25 1.478(7)
N6 C26 1.490(8)
N6 H6N 0.9300
N7 C31 1.341(8)
N7 C27 1.342(8)
N8 C32 1.470(8)
N8 C33 1.492(7)
N8 H8N 0.9300
N9 C39 1.473(9)
N9 C38 1.502(8)
N9 H9N 0.9300
N10 C40 1.328(9)
N10 C44 1.350(8)
N11 C45 1.472(8)
N11 C46 1.484(8)
N11 H11N 0.9300
N12 C52 1.470(7)
N12 C51 1.492(8)
N12 H12N 0.9300
N13 O13A 1.218(8)
N13 O13C 1.273(7)
N13 O13B 1.278(8)
N14 O14A 1.216(7)
N14 O14B 1.277(7)
N14 O14C 1.286(7)
N15 O15A 1.211(7)
N15 O15C 1.274(7)
N15 O15B 1.283(7)
N16 O16A 1.219(7)
N16 O16C 1.271(7)
N16 O16B 1.280(7)
N17 O17A 1.209(7)
N17 O17C 1.275(7)
N17 O17B 1.287(7)
N18 O18A 1.215(7)
N18 O18C 1.275(7)
N18 O18B 1.278(8)
N19 O19A 1.234(7)
N19 O19B 1.259(8)
N19 O19C 1.280(8)
N20 O20A 1.229(7)
N20 O20B 1.266(7)
N20 O20C 1.276(7)
N21 O21A 1.242(7)
N21 O21C 1.261(8)
N21 O21B 1.280(8)
N53 C53 1.144(10)
N55 C55 1.129(11)
N57 C57 1.136(12)
N59 C59 1.140(9)
N61 C61 1.114(11)
C1 C2 1.383(10)
C1 C26 1.497(9)
C2 C3 1.385(10)
C2 H2 0.9500
C3 C4 1.383(10)
C3 H3 0.9500
C4 C5 1.389(9)
C4 H4 0.9500
C5 C6 1.494(9)
C6 H6A 0.9900
C6 H6B 0.9900
C7 C12 1.531(8)
C7 C8 1.540(10)
C7 H7 1.0000
C8 C9 1.517(9)
C8 H8A 0.9900
C8 H8B 0.9900
C9 C10 1.518(9)
C9 H9A 0.9900
C9 H9B 0.9900
C10 C11 1.518(10)
C10 H10A 0.9900
C10 H10B 0.9900
C11 C12 1.544(8)
C11 H11A 0.9900
C11 H11B 0.9900
C12 H12 1.0000
C13 C14 1.482(10)
C13 H13A 0.9900
C13 H13B 0.9900
C14 C15 1.381(10)
C15 C16 1.367(11)
C15 H15 0.9500
C16 C17 1.387(10)
C16 H16 0.9500
C17 C18 1.397(10)
C17 H17 0.9500
C18 C19 1.510(10)
C19 H19A 0.9900
C19 H19B 0.9900
C20 C25 1.530(9)
C20 C21 1.546(9)
C20 H20 1.0000
C21 C22 1.543(9)
C21 H21A 0.9900
C21 H21B 0.9900
C22 C23 1.499(11)
C22 H22A 0.9900
C22 H22B 0.9900
C23 C24 1.527(9)
C23 H23A 0.9900
C23 H23B 0.9900
C24 C25 1.531(8)
C24 H24A 0.9900
C24 H24B 0.9900
C25 H25 1.0000
C26 H26A 0.9900
C26 H26B 0.9900
C27 C28 1.373(9)
C27 C52 1.510(9)
C28 C29 1.392(9)
C28 H28 0.9500
C29 C30 1.365(9)
C29 H29 0.9500
C30 C31 1.395(8)
C30 H30 0.9500
C31 C32 1.503(8)
C32 H32A 0.9900
C32 H32B 0.9900
C33 C38 1.517(9)
C33 C34 1.537(8)
C33 H33 1.0000
C34 C35 1.552(9)
C34 H34A 0.9900
C34 H34B 0.9900
C35 C36 1.543(10)
C35 H35A 0.9900
C35 H35B 0.9900
C36 C37 1.522(10)
C36 H36A 0.9900
C36 H36B 0.9900
C37 C38 1.523(9)
C37 H37A 0.9900
C37 H37B 0.9900
C38 H38 1.0000
C39 C40 1.525(9)
C39 H39A 0.9900
C39 H39B 0.9900
C40 C41 1.391(10)
C41 C42 1.401(9)
C41 H41 0.9500
C42 C43 1.377(10)
C42 H42 0.9500
C43 C44 1.374(9)
C43 H43 0.9500
C44 C45 1.499(9)
C45 H45A 0.9900
C45 H45B 0.9900
C46 C51 1.502(9)
C46 C47 1.539(8)
C46 H46 1.0000
C47 C48 1.528(9)
C47 H47A 0.9900
C47 H47B 0.9900
C48 C49 1.514(10)
C48 H48A 0.9900
C48 H48B 0.9900
C49 C50 1.535(9)
C49 H49A 0.9900
C49 H49B 0.9900
C50 C51 1.521(9)
C50 H50A 0.9900
C50 H50B 0.9900
C51 H51 1.0000
C52 H52A 0.9900
C52 H52B 0.9900
C53 C54 1.449(11)
C54 H54A 0.9800
C54 H54B 0.9800
C54 H54C 0.9800
C55 C56 1.465(12)
C56 H56A 0.9800
C56 H56B 0.9800
C56 H56C 0.9800
C57 C58 1.450(13)
C58 H58A 0.9800
C58 H58B 0.9800
C58 H58C 0.9800
C59 C60 1.446(11)
C60 H60A 0.9800
C60 H60B 0.9800
C60 H60C 0.9800
C62 C61 1.452(12)
C62 H62A 0.9800
C62 H62B 0.9800
C62 H62C 0.9800

loop_
_geom_torsion_atom_site_label_1
_geom_torsion_atom_site_label_2
_geom_torsion_atom_site_label_3
_geom_torsion_atom_site_label_4
_geom_torsion
O13C Dy1 N1 C1 -59.8(5)
O13B Dy1 N1 C1 -113.5(5)
N4 Dy1 N1 C1 -81.3(5)
O14B Dy1 N1 C1 78.4(5)
O14C Dy1 N1 C1 105.1(5)
N3 Dy1 N1 C1 -178.2(4)
N6 Dy1 N1 C1 34.1(4)
N2 Dy1 N1 C1 171.3(5)
N5 Dy1 N1 C1 -3.0(5)
N13 Dy1 N1 C1 -86.8(5)
O13C Dy1 N1 C5 106.5(5)
O13B Dy1 N1 C5 52.8(5)
N4 Dy1 N1 C5 85.1(6)
O14B Dy1 N1 C5 -115.3(5)
O14C Dy1 N1 C5 -88.6(5)
N3 Dy1 N1 C5 -11.9(6)
N6 Dy1 N1 C5 -159.6(6)
N2 Dy1 N1 C5 -22.3(5)
N5 Dy1 N1 C5 163.3(5)
N13 Dy1 N1 C5 79.5(5)
O13C Dy1 N2 C7 107.7(4)
O13B Dy1 N2 C7 77.6(4)
N4 Dy1 N2 C7 25.3(5)
O14B Dy1 N2 C7 -69.4(5)
O14C Dy1 N2 C7 -99.2(5)
N1 Dy1 N2 C7 160.6(5)
N3 Dy1 N2 C7 -10.5(4)
N6 Dy1 N2 C7 -158.8(4)
N5 Dy1 N2 C7 -99(2)
N13 Dy1 N2 C7 91.3(5)
O13C Dy1 N2 C6 -24.3(5)
O13B Dy1 N2 C6 -54.4(4)
N4 Dy1 N2 C6 -106.7(4)
O14B Dy1 N2 C6 158.6(4)
O14C Dy1 N2 C6 128.8(4)
N1 Dy1 N2 C6 28.7(4)
N3 Dy1 N2 C6 -142.5(5)
N6 Dy1 N2 C6 69.2(4)
N5 Dy1 N2 C6 129.3(19)
N13 Dy1 N2 C6 -40.7(4)
O13C Dy1 N3 C13 10.1(5)
O13B Dy1 N3 C13 39.8(4)
N4 Dy1 N3 C13 -34.1(4)
O14B Dy1 N3 C13 -125.2(4)
O14C Dy1 N3 C13 -177.2(4)
N1 Dy1 N3 C13 102.2(4)
N6 Dy1 N3 C13 -154.4(4)
N2 Dy1 N3 C13 112.3(4)
N5 Dy1 N3 C13 -73.2(4)
N13 Dy1 N3 C13 24.9(4)
O13C Dy1 N3 C12 -122.7(4)
O13B Dy1 N3 C12 -93.0(4)
N4 Dy1 N3 C12 -166.9(4)
O14B Dy1 N3 C12 102.0(4)
O14C Dy1 N3 C12 50.0(4)
N1 Dy1 N3 C12 -30.6(5)
N6 Dy1 N3 C12 72.8(5)
N2 Dy1 N3 C12 -20.5(4)
N5 Dy1 N3 C12 154.0(4)
N13 Dy1 N3 C12 -107.9(4)
O13C Dy1 N4 C18 50.7(5)
O13B Dy1 N4 C18 105.0(5)
O14B Dy1 N4 C18 -93.4(5)
O14C Dy1 N4 C18 -116.3(5)
N1 Dy1 N4 C18 72.0(6)
N3 Dy1 N4 C18 -166.8(6)
N6 Dy1 N4 C18 -18.5(6)
N2 Dy1 N4 C18 156.8(5)
N5 Dy1 N4 C18 -28.0(5)
N13 Dy1 N4 C18 77.7(5)
O13C Dy1 N4 C14 -118.5(5)
O13B Dy1 N4 C14 -64.2(5)
O14B Dy1 N4 C14 97.3(5)
O14C Dy1 N4 C14 74.4(5)
N1 Dy1 N4 C14 -97.2(5)
N3 Dy1 N4 C14 23.9(5)
N6 Dy1 N4 C14 172.3(4)
N2 Dy1 N4 C14 -12.5(6)
N5 Dy1 N4 C14 162.8(6)
N13 Dy1 N4 C14 -91.5(5)
O13C Dy1 N5 C19 -42.9(5)
O13B Dy1 N5 C19 -13.5(5)
N4 Dy1 N5 C19 36.3(5)
O14B Dy1 N5 C19 132.4(5)
O14C Dy1 N5 C19 163.2(5)
N1 Dy1 N5 C19 -99.2(5)
N3 Dy1 N5 C19 76.7(5)
N6 Dy1 N5 C19 -135.3(5)
N2 Dy1 N5 C19 162.7(18)
N13 Dy1 N5 C19 -27.3(5)
O13C Dy1 N5 C20 92.8(5)
O13B Dy1 N5 C20 122.2(4)
N4 Dy1 N5 C20 171.9(5)
O14B Dy1 N5 C20 -92.0(5)
O14C Dy1 N5 C20 -61.1(5)
N1 Dy1 N5 C20 36.4(5)
N3 Dy1 N5 C20 -147.7(4)
N6 Dy1 N5 C20 0.4(4)
N2 Dy1 N5 C20 -62(2)
N13 Dy1 N5 C20 108.3(5)
O13C Dy1 N6 C25 -100.5(5)
O13B Dy1 N6 C25 -131.2(4)
N4 Dy1 N6 C25 -37.1(5)
O14B Dy1 N6 C25 38.6(4)
O14C Dy1 N6 C25 90.2(5)
N1 Dy1 N6 C25 -172.0(5)
N3 Dy1 N6 C25 66.5(6)
N2 Dy1 N6 C25 147.3(4)
N5 Dy1 N6 C25 -27.9(4)
N13 Dy1 N6 C25 -112.7(4)
O13C Dy1 N6 C26 27.9(4)
O13B Dy1 N6 C26 -2.7(5)
N4 Dy1 N6 C26 91.3(4)
O14B Dy1 N6 C26 167.0(4)
O14C Dy1 N6 C26 -141.4(4)
N1 Dy1 N6 C26 -43.5(4)
N3 Dy1 N6 C26 -165.0(4)
N2 Dy1 N6 C26 -84.3(4)
N5 Dy1 N6 C26 100.6(4)
N13 Dy1 N6 C26 15.7(4)
O15C Dy2 N7 C31 54.9(5)
O15B Dy2 N7 C31 109.0(5)
O16B Dy2 N7 C31 -91.1(5)
N10 Dy2 N7 C31 82.0(5)
N9 Dy2 N7 C31 -8.0(6)
O16C Dy2 N7 C31 -104.6(5)
N12 Dy2 N7 C31 -160.2(5)
N8 Dy2 N7 C31 -22.5(5)
N11 Dy2 N7 C31 164.5(5)
N15 Dy2 N7 C31 81.7(5)
O15C Dy2 N7 C27 -117.3(5)
O15B Dy2 N7 C27 -63.2(5)
O16B Dy2 N7 C27 96.8(5)
N10 Dy2 N7 C27 -90.2(5)
N9 Dy2 N7 C27 179.8(5)
O16C Dy2 N7 C27 83.3(5)
N12 Dy2 N7 C27 27.6(5)
N8 Dy2 N7 C27 165.4(5)
N11 Dy2 N7 C27 -7.6(5)
N15 Dy2 N7 C27 -90.5(5)
O15C Dy2 N8 C32 -49.3(4)
O15B Dy2 N8 C32 -20.0(5)
O16B Dy2 N8 C32 128.5(4)
N7 Dy2 N8 C32 31.8(4)
N10 Dy2 N8 C32 -103.5(4)
N9 Dy2 N8 C32 -135.7(4)
O16C Dy2 N8 C32 166.3(4)
N12 Dy2 N8 C32 72.3(4)
N11 Dy2 N8 C32 148.9(12)
N15 Dy2 N8 C32 -36.3(4)
O15C Dy2 N8 C33 83.0(4)
O15B Dy2 N8 C33 112.3(4)
O16B Dy2 N8 C33 -99.2(4)
N7 Dy2 N8 C33 164.1(5)
N10 Dy2 N8 C33 28.8(5)
N9 Dy2 N8 C33 -3.4(4)
O16C Dy2 N8 C33 -61.4(4)
N12 Dy2 N8 C33 -155.4(4)
N11 Dy2 N8 C33 -78.8(15)
N15 Dy2 N8 C33 96.0(4)
O15C Dy2 N9 C39 30.7(4)
O15B Dy2 N9 C39 -0.1(5)
O16B Dy2 N9 C39 174.2(5)
N7 Dy2 N9 C39 91.3(5)
N10 Dy2 N9 C39 -42.6(4)
O16C Dy2 N9 C39 -137.3(5)
N12 Dy2 N9 C39 -162.1(4)
N8 Dy2 N9 C39 105.4(5)
N11 Dy2 N9 C39 -81.7(5)
N15 Dy2 N9 C39 15.3(5)
O15C Dy2 N9 C38 -99.1(4)
O15B Dy2 N9 C38 -129.9(4)
O16B Dy2 N9 C38 44.4(4)
N7 Dy2 N9 C38 -38.5(5)
N10 Dy2 N9 C38 -172.5(5)
O16C Dy2 N9 C38 92.9(4)
N12 Dy2 N9 C38 68.1(6)
N8 Dy2 N9 C38 -24.4(4)
N11 Dy2 N9 C38 148.5(4)
N15 Dy2 N9 C38 -114.5(4)
O15C Dy2 N10 C40 -53.7(5)
O15B Dy2 N10 C40 -108.3(5)
O16B Dy2 N10 C40 89.1(5)
N7 Dy2 N10 C40 -81.4(6)
N9 Dy2 N10 C40 34.8(5)
O16C Dy2 N10 C40 103.2(5)
N12 Dy2 N10 C40 -173.8(4)
N8 Dy2 N10 C40 1.2(6)
N11 Dy2 N10 C40 173.9(5)
N15 Dy2 N10 C40 -81.1(5)
O15C Dy2 N10 C44 107.4(5)
O15B Dy2 N10 C44 52.7(5)
O16B Dy2 N10 C44 -109.9(5)
N7 Dy2 N10 C44 79.6(6)
N9 Dy2 N10 C44 -164.2(5)
O16C Dy2 N10 C44 -95.8(5)
N12 Dy2 N10 C44 -12.8(6)
N8 Dy2 N10 C44 162.2(4)
N11 Dy2 N10 C44 -25.1(5)
N15 Dy2 N10 C44 79.9(5)
O15C Dy2 N11 C45 -20.1(4)
O15B Dy2 N11 C45 -49.8(4)
O16B Dy2 N11 C45 160.5(4)
N7 Dy2 N11 C45 -105.4(4)
N10 Dy2 N11 C45 29.7(4)
N9 Dy2 N11 C45 68.2(4)
O16C Dy2 N11 C45 122.7(4)
N12 Dy2 N11 C45 -139.7(4)
N8 Dy2 N11 C45 140.8(12)
N15 Dy2 N11 C45 -34.0(4)
O15C Dy2 N11 C46 114.0(4)
O15B Dy2 N11 C46 84.4(4)
O16B Dy2 N11 C46 -65.4(4)
N7 Dy2 N11 C46 28.7(4)
N10 Dy2 N11 C46 163.8(4)
N9 Dy2 N11 C46 -157.7(4)
O16C Dy2 N11 C46 -103.1(4)
N12 Dy2 N11 C46 -5.6(4)
N8 Dy2 N11 C46 -85.1(14)
N15 Dy2 N11 C46 100.2(4)
O15C Dy2 N12 C52 2.8(4)
O15B Dy2 N12 C52 33.5(4)
O16B Dy2 N12 C52 -136.5(4)
N7 Dy2 N12 C52 -40.0(4)
N10 Dy2 N12 C52 94.7(4)
N9 Dy2 N12 C52 -161.7(4)
O16C Dy2 N12 C52 175.3(4)
N8 Dy2 N12 C52 -80.5(4)
N11 Dy2 N12 C52 106.7(4)
N15 Dy2 N12 C52 20.9(4)
O15C Dy2 N12 C51 -127.1(4)
O15B Dy2 N12 C51 -96.3(4)
O16B Dy2 N12 C51 93.7(4)
N7 Dy2 N12 C51 -169.8(4)
N10 Dy2 N12 C51 -35.1(5)
N9 Dy2 N12 C51 68.4(6)
O16C Dy2 N12 C51 45.5(4)
N8 Dy2 N12 C51 149.6(4)
N11 Dy2 N12 C51 -23.1(4)
N15 Dy2 N12 C51 -108.9(4)
O13C Dy1 N13 O13A 88(5)
O13B Dy1 N13 O13A -98(5)
N4 Dy1 N13 O13A -6(5)
O14B Dy1 N13 O13A 12(5)
O14C Dy1 N13 O13A -156(5)
N1 Dy1 N13 O13A 170(5)
N3 Dy1 N13 O13A -63(5)
N6 Dy1 N13 O13A 117(5)
N2 Dy1 N13 O13A -129(5)
N5 Dy1 N13 O13A 52(5)
O13B Dy1 N13 O13C 173.8(7)
N4 Dy1 N13 O13C -94.1(4)
O14B Dy1 N13 O13C -76.0(5)
O14C Dy1 N13 O13C 115.8(5)
N1 Dy1 N13 O13C 82.1(4)
N3 Dy1 N13 O13C -150.6(4)
N6 Dy1 N13 O13C 29.0(4)
N2 Dy1 N13 O13C 142.9(4)
N5 Dy1 N13 O13C -36.2(4)
O13C Dy1 N13 O13B -173.8(7)
N4 Dy1 N13 O13B 92.1(4)
O14B Dy1 N13 O13B 110.2(4)
O14C Dy1 N13 O13B -58.0(6)
N1 Dy1 N13 O13B -91.7(4)
N3 Dy1 N13 O13B 35.6(4)
N6 Dy1 N13 O13B -144.8(4)
N2 Dy1 N13 O13B -30.8(4)
N5 Dy1 N13 O13B 150.0(4)
O15C Dy2 N15 O15A -90(7)
O15B Dy2 N15 O15A 96(8)
O16B Dy2 N15 O15A -160(7)
N7 Dy2 N15 O15A -180(100)
N10 Dy2 N15 O15A 0(7)
N9 Dy2 N15 O15A -53(8)
O16C Dy2 N15 O15A 9(8)
N12 Dy2 N15 O15A 126(7)
N8 Dy2 N15 O15A -120(7)
N11 Dy2 N15 O15A 60(7)
O15B Dy2 N15 O15C -174.0(6)
O16B Dy2 N15 O15C -70.1(6)
N7 Dy2 N15 O15C -89.7(4)
N10 Dy2 N15 O15C 90.5(4)
N9 Dy2 N15 O15C 36.8(4)
O16C Dy2 N15 O15C 99.4(5)
N12 Dy2 N15 O15C -144.3(4)
N8 Dy2 N15 O15C -29.5(4)
N11 Dy2 N15 O15C 149.9(4)
O15C Dy2 N15 O15B 174.0(6)
O16B Dy2 N15 O15B 103.9(5)
N7 Dy2 N15 O15B 84.3(4)
N10 Dy2 N15 O15B -95.5(4)
N9 Dy2 N15 O15B -149.1(4)
O16C Dy2 N15 O15B -86.6(5)
N12 Dy2 N15 O15B 29.7(4)
N8 Dy2 N15 O15B 144.6(4)
N11 Dy2 N15 O15B -36.1(4)
O18C Dy3 N17 O17A 138(7)
O21B Dy3 N17 O17A -52(7)
O17C Dy3 N17 O17A -75(7)
O19C Dy3 N17 O17A 19(7)
O18B Dy3 N17 O17A -172(7)
O17B Dy3 N17 O17A 108(7)
O20C Dy3 N17 O17A -123(7)
O20B Dy3 N17 O17A 26(7)
O19B Dy3 N17 O17A 69(7)
O21C Dy3 N17 O17A -104(7)
N18 Dy3 N17 O17A 162(7)
N19 Dy3 N17 O17A 43(7)
O18C Dy3 N17 O17C -146.6(3)
O21B Dy3 N17 O17C 23.2(4)
O19C Dy3 N17 O17C 94.3(4)
O18B Dy3 N17 O17C -96.6(4)
O17B Dy3 N17 O17C -176.8(6)
O20C Dy3 N17 O17C -47.7(6)
O20B Dy3 N17 O17C 101.0(5)
O19B Dy3 N17 O17C 144.4(4)
O21C Dy3 N17 O17C -28.7(4)
N18 Dy3 N17 O17C -122.3(4)
N19 Dy3 N17 O17C 118.8(4)
O18C Dy3 N17 O17B 30.2(4)
O21B Dy3 N17 O17B -160.0(3)
O17C Dy3 N17 O17B 176.8(6)
O19C Dy3 N17 O17B -88.9(3)
O18B Dy3 N17 O17B 80.2(3)
O20C Dy3 N17 O17B 129.1(4)
O20B Dy3 N17 O17B -82.2(5)
O19B Dy3 N17 O17B -38.8(3)
O21C Dy3 N17 O17B 148.1(3)
N18 Dy3 N17 O17B 54.5(3)
N19 Dy3 N17 O17B -64.4(4)
O18C Dy3 N18 O18A 84(6)
O21B Dy3 N18 O18A -135(6)
O17C Dy3 N18 O18A -53(6)
O19C Dy3 N18 O18A 36(6)
O18B Dy3 N18 O18A -102(6)
O17B Dy3 N18 O18A -8(6)
O20C Dy3 N18 O18A 171(6)
O20B Dy3 N18 O18A 127(6)
O19B Dy3 N18 O18A 62(6)
O21C Dy3 N18 O18A -122(6)
N19 Dy3 N18 O18A 56(6)
O21B Dy3 N18 O18C 141.2(4)
O17C Dy3 N18 O18C -136.2(4)
O19C Dy3 N18 O18C -47.8(5)
O18B Dy3 N18 O18C 174.0(6)
O17B Dy3 N18 O18C -91.4(4)
O20C Dy3 N18 O18C 87.3(4)
O20B Dy3 N18 O18C 42.9(4)
O19B Dy3 N18 O18C -21.4(4)
O21C Dy3 N18 O18C 154.1(4)
N19 Dy3 N18 O18C -28.1(4)
O18C Dy3 N18 O18B -174.0(6)
O21B Dy3 N18 O18B -32.7(5)
O17C Dy3 N18 O18B 49.8(4)
O19C Dy3 N18 O18B 138.2(4)
O17B Dy3 N18 O18B 94.7(4)
O20C Dy3 N18 O18B -86.7(4)
O20B Dy3 N18 O18B -131.1(4)
O19B Dy3 N18 O18B 164.6(4)
O21C Dy3 N18 O18B -19.9(4)
N19 Dy3 N18 O18B 157.9(4)
O18C Dy3 N19 O19A 112(3)
O21B Dy3 N19 O19A -50(3)
O17C Dy3 N19 O19A -127(3)
O19C Dy3 N19 O19A -85(3)
O18B Dy3 N19 O19A 140(3)
O17B Dy3 N19 O19A -175(3)
O20C Dy3 N19 O19A 24(3)
O20B Dy3 N19 O19A 19(3)
O19B Dy3 N19 O19A 109(3)
O21C Dy3 N19 O19A -60(3)
N18 Dy3 N19 O19A 124(3)
O18C Dy3 N19 O19B 3.2(4)
O21B Dy3 N19 O19B -158.5(4)
O17C Dy3 N19 O19B 124.1(4)
O19C Dy3 N19 O19B 166.6(6)
O18B Dy3 N19 O19B 31.3(5)
O17B Dy3 N19 O19B 76.4(4)
O20C Dy3 N19 O19B -84.6(4)
O20B Dy3 N19 O19B -89.5(4)
O21C Dy3 N19 O19B -168.7(4)
N18 Dy3 N19 O19B 15.3(4)
O18C Dy3 N19 O19C -163.4(4)
O21B Dy3 N19 O19C 34.9(4)
O17C Dy3 N19 O19C -42.5(4)
O18B Dy3 N19 O19C -135.2(4)
O17B Dy3 N19 O19C -90.2(4)
O20C Dy3 N19 O19C 108.9(4)
O20B Dy3 N19 O19C 103.9(4)
O19B Dy3 N19 O19C -166.6(6)
O21C Dy3 N19 O19C 24.7(5)
N18 Dy3 N19 O19C -151.2(4)
O18C Dy3 N20 O20A 128(17)
O21B Dy3 N20 O20A -40(17)
O17C Dy3 N20 O20A -31(17)
O19C Dy3 N20 O20A -111(17)
O18B Dy3 N20 O20A 77(17)
O17B Dy3 N20 O20A 178(100)
O20C Dy3 N20 O20A 50(17)
O20B Dy3 N20 O20A -133(17)
O19B Dy3 N20 O20A -163(17)
O21C Dy3 N20 O20A 11(17)
N18 Dy3 N20 O20A 104(17)
N19 Dy3 N20 O20A -137(17)
O18C Dy3 N20 O20B -98.3(4)
O21B Dy3 N20 O20B 93.6(4)
O17C Dy3 N20 O20B 102.3(5)
O19C Dy3 N20 O20B 22.1(4)
O18B Dy3 N20 O20B -149.2(4)
O17B Dy3 N20 O20B -48.6(6)
O20C Dy3 N20 O20B -176.5(6)
O19B Dy3 N20 O20B -29.5(4)
O21C Dy3 N20 O20B 144.5(4)
N18 Dy3 N20 O20B -122.4(4)
N19 Dy3 N20 O20B -3.4(4)
O18C Dy3 N20 O20C 78.2(4)
O21B Dy3 N20 O20C -90.0(4)
O17C Dy3 N20 O20C -81.2(5)
O19C Dy3 N20 O20C -161.5(4)
O18B Dy3 N20 O20C 27.2(4)
O17B Dy3 N20 O20C 127.8(4)
O20B Dy3 N20 O20C 176.5(6)
O19B Dy3 N20 O20C 147.0(4)
O21C Dy3 N20 O20C -39.0(4)
N18 Dy3 N20 O20C 54.0(4)
N19 Dy3 N20 O20C 173.0(4)
O18C Dy3 N21 O21A -70(3)
O21B Dy3 N21 O21A 80(3)
O17C Dy3 N21 O21A 175(3)
O19C Dy3 N21 O21A 98(3)
O18B Dy3 N21 O21A -103(3)
O17B Dy3 N21 O21A -180(100)
O20C Dy3 N21 O21A -20(3)
O20B Dy3 N21 O21A 27(3)
O19B Dy3 N21 O21A 68(3)
O21C Dy3 N21 O21A -107(3)
N18 Dy3 N21 O21A -92(3)
N19 Dy3 N21 O21A 84(3)
O18C Dy3 N21 O21C 37.1(5)
O21B Dy3 N21 O21C -172.6(7)
O17C Dy3 N21 O21C -78.0(4)
O19C Dy3 N21 O21C -154.9(4)
O18B Dy3 N21 O21C 3.8(4)
O17B Dy3 N21 O21C -72.8(5)
O20C Dy3 N21 O21C 86.9(4)
O20B Dy3 N21 O21C 134.0(4)
O19B Dy3 N21 O21C 175.1(4)
N18 Dy3 N21 O21C 15.4(5)
N19 Dy3 N21 O21C -169.3(4)
O18C Dy3 N21 O21B -150.2(4)
O17C Dy3 N21 O21B 94.6(4)
O19C Dy3 N21 O21B 17.7(4)
O18B Dy3 N21 O21B 176.4(4)
O17B Dy3 N21 O21B 99.8(4)
O20C Dy3 N21 O21B -100.4(4)
O20B Dy3 N21 O21B -53.4(4)
O19B Dy3 N21 O21B -12.2(6)
O21C Dy3 N21 O21B 172.6(7)
N18 Dy3 N21 O21B -172.0(4)
N19 Dy3 N21 O21B 3.3(5)
O13A N13 O13B Dy1 172.6(6)
O13C N13 O13B Dy1 -5.9(6)
O13C Dy1 O13B N13 3.4(4)
N4 Dy1 O13B N13 -78.4(4)
O14B Dy1 O13B N13 -116.0(4)
O14C Dy1 O13B N13 151.5(4)
N1 Dy1 O13B N13 80.8(4)
N3 Dy1 O13B N13 -144.7(4)
N6 Dy1 O13B N13 43.9(5)
N2 Dy1 O13B N13 147.1(4)
N5 Dy1 O13B N13 -33.3(4)
O14A N14 O14B Dy1 -175.7(5)
O14C N14 O14B Dy1 3.1(5)
O13C Dy1 O14B N14 145.6(3)
O13B Dy1 O14B N14 -123.7(4)
N4 Dy1 O14B N14 -159.3(4)
O14C Dy1 O14B N14 -1.8(3)
N1 Dy1 O14B N14 33.4(4)
N3 Dy1 O14B N14 -93.8(4)
N6 Dy1 O14B N14 72.3(4)
N2 Dy1 O14B N14 -38.3(4)
N5 Dy1 O14B N14 139.0(4)
N13 Dy1 O14B N14 -176.2(4)
O15A N15 O15B Dy2 -175.6(6)
O15C N15 O15B Dy2 5.6(6)
O15C Dy2 O15B N15 -3.3(4)
O16B Dy2 O15B N15 -131.7(4)
N7 Dy2 O15B N15 -87.3(4)
N10 Dy2 O15B N15 75.1(4)
N9 Dy2 O15B N15 36.6(4)
O16C Dy2 O15B N15 130.5(4)
N12 Dy2 O15B N15 -151.2(4)
N8 Dy2 O15B N15 -39.7(4)
N11 Dy2 O15B N15 141.7(4)
O16A N16 O16B Dy2 -173.2(5)
O16C N16 O16B Dy2 4.4(5)
O15C Dy2 O16B N16 130.3(3)
O15B Dy2 O16B N16 -128.5(4)
N7 Dy2 O16B N16 -170.3(3)
N10 Dy2 O16B N16 15.7(4)
N9 Dy2 O16B N16 61.4(3)
O16C Dy2 O16B N16 -2.5(3)
N12 Dy2 O16B N16 -107.9(4)
N8 Dy2 O16B N16 126.9(4)
N11 Dy2 O16B N16 -50.6(4)
N15 Dy2 O16B N16 170.9(4)
O17A N17 O17B Dy3 -175.8(5)
O17C N17 O17B Dy3 3.0(5)
O18C Dy3 O17B N17 -148.9(4)
O21B Dy3 O17B N17 24.4(4)
O17C Dy3 O17B N17 -1.8(3)
O19C Dy3 O17B N17 85.1(4)
O18B Dy3 O17B N17 -94.1(3)
O20C Dy3 O17B N17 -125.3(5)
O20B Dy3 O17B N17 130.6(3)
O19B Dy3 O17B N17 138.9(4)
O21C Dy3 O17B N17 -35.4(4)
N18 Dy3 O17B N17 -121.4(4)
N19 Dy3 O17B N17 112.2(4)
O18A N18 O18B Dy3 173.8(6)
O18C N18 O18B Dy3 -5.6(6)
O18C Dy3 O18B N18 3.4(4)
O21B Dy3 O18B N18 158.7(4)
O17C Dy3 O18B N18 -131.1(4)
O19C Dy3 O18B N18 -79.5(6)
O17B Dy3 O18B N18 -77.9(4)
O20C Dy3 O18B N18 91.5(4)
O20B Dy3 O18B N18 63.2(4)
O19B Dy3 O18B N18 -17.6(4)
O21C Dy3 O18B N18 158.6(4)
N19 Dy3 O18B N18 -32.7(5)
O19A N19 O19B Dy3 -168.7(6)
O19C N19 O19B Dy3 12.6(6)
O18C Dy3 O19B N19 -176.6(4)
O21B Dy3 O19B N19 24.9(4)
O17C Dy3 O19B N19 -62.9(4)
O19C Dy3 O19B N19 -7.5(3)
O18B Dy3 O19B N19 -158.8(3)
O17B Dy3 O19B N19 -96.3(4)
O20C Dy3 O19B N19 105.6(4)
O20B Dy3 O19B N19 77.5(4)
O21C Dy3 O19B N19 45.7(14)
N18 Dy3 O19B N19 -166.6(4)
O20A N20 O20B Dy3 178.7(5)
O20C N20 O20B Dy3 -3.3(6)
O18C Dy3 O20B N20 83.0(4)
O21B Dy3 O20B N20 -78.4(4)
O17C Dy3 O20B N20 -116.2(4)
O19C Dy3 O20B N20 -156.7(4)
O18B Dy3 O20B N20 39.2(5)
O17B Dy3 O20B N20 155.9(3)
O20C Dy3 O20B N20 2.0(3)
O19B Dy3 O20B N20 147.2(5)
O21C Dy3 O20B N20 -37.4(4)
N18 Dy3 O20B N20 65.3(4)
N19 Dy3 O20B N20 176.1(5)
O21A N21 O21B Dy3 -168.7(6)
O21C N21 O21B Dy3 7.2(6)
O18C Dy3 O21B N21 62.4(6)
O17C Dy3 O21B N21 -78.2(4)
O19C Dy3 O21B N21 -161.8(4)
O18B Dy3 O21B N21 -4.1(5)
O17B Dy3 O21B N21 -99.3(4)
O20C Dy3 O21B N21 69.9(4)
O20B Dy3 O21B N21 123.6(4)
O19B Dy3 O21B N21 172.1(4)
O21C Dy3 O21B N21 -4.1(4)
N18 Dy3 O21B N21 12.2(6)
N19 Dy3 O21B N21 -177.2(4)
O13A N13 O13C Dy1 -172.7(6)
O13B N13 O13C Dy1 5.9(6)
O13B Dy1 O13C N13 -3.5(4)
N4 Dy1 O13C N13 76.6(4)
O14B Dy1 O13C N13 135.4(4)
O14C Dy1 O13C N13 -127.4(4)
N1 Dy1 O13C N13 -89.4(4)
N3 Dy1 O13C N13 35.2(5)
N6 Dy1 O13C N13 -152.3(4)
N2 Dy1 O13C N13 -40.7(4)
N5 Dy1 O13C N13 141.7(4)
O14A N14 O14C Dy1 175.7(5)
O14B N14 O14C Dy1 -3.1(5)
O13C Dy1 O14C N14 -118.0(4)
O13B Dy1 O14C N14 140.5(3)
N4 Dy1 O14C N14 31.6(4)
O14B Dy1 O14C N14 1.8(3)
N1 Dy1 O14C N14 -153.6(4)
N3 Dy1 O14C N14 76.6(3)
N6 Dy1 O14C N14 -91.9(4)
N2 Dy1 O14C N14 145.0(4)
N5 Dy1 O14C N14 -35.0(4)
N13 Dy1 O14C N14 174.4(4)
O15A N15 O15C Dy2 175.5(6)
O15B N15 O15C Dy2 -5.7(6)
O15B Dy2 O15C N15 3.3(4)
O16B Dy2 O15C N15 145.7(4)
N7 Dy2 O15C N15 82.5(4)
N10 Dy2 O15C N15 -79.6(4)
N9 Dy2 O15C N15 -143.1(4)
O16C Dy2 O15C N15 -123.2(4)
N12 Dy2 O15C N15 43.6(4)
N8 Dy2 O15C N15 148.9(4)
N11 Dy2 O15C N15 -33.4(4)
O16A N16 O16C Dy2 173.3(5)
O16B N16 O16C Dy2 -4.3(5)
O15C Dy2 O16C N16 -123.2(4)
O15B Dy2 O16C N16 143.7(3)
O16B Dy2 O16C N16 2.5(3)
N7 Dy2 O16C N16 20.1(4)
N10 Dy2 O16C N16 -164.0(3)
N9 Dy2 O16C N16 -102.0(3)
N12 Dy2 O16C N16 67.5(3)
N8 Dy2 O16C N16 -45.4(3)
N11 Dy2 O16C N16 132.4(3)
N15 Dy2 O16C N16 -172.4(3)
O17A N17 O17C Dy3 175.8(5)
O17B N17 O17C Dy3 -3.0(5)
O18C Dy3 O17C N17 38.7(4)
O21B Dy3 O17C N17 -156.6(4)
O19C Dy3 O17C N17 -80.5(4)
O18B Dy3 O17C N17 79.5(4)
O17B Dy3 O17C N17 1.8(3)
O20C Dy3 O17C N17 156.5(3)
O20B Dy3 O17C N17 -119.2(4)
O19B Dy3 O17C N17 -39.4(4)
O21C Dy3 O17C N17 149.2(4)
N18 Dy3 O17C N17 59.4(4)
N19 Dy3 O17C N17 -62.8(4)
O18A N18 O18C Dy3 -173.7(6)
O18B N18 O18C Dy3 5.6(6)
O21B Dy3 O18C N18 -83.9(6)
O17C Dy3 O18C N18 51.1(4)
O19C Dy3 O18C N18 147.1(4)
O18B Dy3 O18C N18 -3.4(4)
O17B Dy3 O18C N18 80.8(4)
O20C Dy3 O18C N18 -91.0(4)
O20B Dy3 O18C N18 -141.8(4)
O19B Dy3 O18C N18 157.0(4)
O21C Dy3 O18C N18 -29.4(4)
N19 Dy3 O18C N18 155.5(4)
O19A N19 O19C Dy3 168.3(5)
O19B N19 O19C Dy3 -13.1(6)
O18C Dy3 O19C N19 19.2(4)
O21B Dy3 O19C N19 -143.8(4)
O17C Dy3 O19C N19 137.6(4)
O18B Dy3 O19C N19 85.4(6)
O17B Dy3 O19C N19 83.8(4)
O20C Dy3 O19C N19 -84.3(4)
O20B Dy3 O19C N19 -65.3(4)
O19B Dy3 O19C N19 7.4(3)
O21C Dy3 O19C N19 -164.5(3)
N18 Dy3 O19C N19 41.6(5)
O20A N20 O20C Dy3 -178.7(5)
O20B N20 O20C Dy3 3.3(6)
O18C Dy3 O20C N20 -101.2(4)
O21B Dy3 O20C N20 81.5(4)
O17C Dy3 O20C N20 129.5(4)
O19C Dy3 O20C N20 21.3(4)
O18B Dy3 O20C N20 -154.3(4)
O17B Dy3 O20C N20 -124.0(4)
O20B Dy3 O20C N20 -2.0(3)
O19B Dy3 O20C N20 -35.1(4)
O21C Dy3 O20C N20 136.9(4)
N18 Dy3 O20C N20 -127.7(4)
N19 Dy3 O20C N20 -7.6(4)
O21A N21 O21C Dy3 169.0(6)
O21B N21 O21C Dy3 -6.9(6)
O18C Dy3 O21C N21 -153.9(4)
O21B Dy3 O21C N21 4.1(4)
O17C Dy3 O21C N21 93.0(4)
O19C Dy3 O21C N21 29.8(5)
O18B Dy3 O21C N21 -175.9(5)
O17B Dy3 O21C N21 121.1(4)
O20C Dy3 O21C N21 -81.5(4)
O20B Dy3 O21C N21 -48.9(4)
O19B Dy3 O21C N21 -18.8(15)
N18 Dy3 O21C N21 -166.5(4)
N19 Dy3 O21C N21 17.0(6)
C5 N1 C1 C2 -3.1(10)
Dy1 N1 C1 C2 163.7(6)
C5 N1 C1 C26 174.9(6)
Dy1 N1 C1 C26 -18.3(8)
N1 C1 C2 C3 -0.1(12)
C26 C1 C2 C3 -177.9(7)
C1 C2 C3 C4 2.9(12)
C2 C3 C4 C5 -2.5(12)
C1 N1 C5 C4 3.5(10)
Dy1 N1 C5 C4 -162.6(5)
C1 N1 C5 C6 178.6(6)
Dy1 N1 C5 C6 12.6(8)
C3 C4 C5 N1 -0.6(11)
C3 C4 C5 C6 -175.6(7)
C7 N2 C6 C5 -167.9(6)
Dy1 N2 C6 C5 -34.1(7)
N1 C5 C6 N2 15.2(9)
C4 C5 C6 N2 -169.6(6)
C6 N2 C7 C12 171.7(6)
Dy1 N2 C7 C12 38.3(7)
C6 N2 C7 C8 -63.2(7)
Dy1 N2 C7 C8 163.4(4)
N2 C7 C8 C9 -174.5(6)
C12 C7 C8 C9 -51.2(7)
C7 C8 C9 C10 55.8(8)
C8 C9 C10 C11 -59.3(8)
C9 C10 C11 C12 59.0(7)
C13 N3 C12 C7 -82.6(6)
Dy1 N3 C12 C7 48.6(6)
C13 N3 C12 C11 43.7(8)
Dy1 N3 C12 C11 174.8(4)
N2 C7 C12 N3 -56.1(7)
C8 C7 C12 N3 177.6(5)
N2 C7 C12 C11 175.7(6)
C8 C7 C12 C11 49.3(8)
C10 C11 C12 N3 -179.1(5)
C10 C11 C12 C7 -54.0(8)
C12 N3 C13 C14 175.6(5)
Dy1 N3 C13 C14 42.8(6)
C18 N4 C14 C15 -0.1(10)
Dy1 N4 C14 C15 169.4(5)
C18 N4 C14 C13 -179.6(6)
Dy1 N4 C14 C13 -10.1(8)
N3 C13 C14 N4 -22.5(9)
N3 C13 C14 C15 158.0(6)
N4 C14 C15 C16 -4.2(11)
C13 C14 C15 C16 175.3(7)
C14 C15 C16 C17 3.8(11)
C15 C16 C17 C18 0.6(11)
C14 N4 C18 C17 4.7(10)
Dy1 N4 C18 C17 -164.4(5)
C14 N4 C18 C19 -174.6(6)
Dy1 N4 C18 C19 16.2(8)
C16 C17 C18 N4 -5.0(11)
C16 C17 C18 C19 174.3(7)
C20 N5 C19 C18 -180.0(5)
Dy1 N5 C19 C18 -42.1(7)
N4 C18 C19 N5 18.4(9)
C17 C18 C19 N5 -161.0(7)
C19 N5 C20 C25 161.0(6)
Dy1 N5 C20 C25 25.2(6)
C19 N5 C20 C21 -77.9(7)
Dy1 N5 C20 C21 146.2(4)
N5 C20 C21 C22 -174.1(6)
C25 C20 C21 C22 -53.6(7)
C20 C21 C22 C23 53.4(8)
C21 C22 C23 C24 -54.7(8)
C22 C23 C24 C25 57.3(8)
C26 N6 C25 C20 -71.9(7)
Dy1 N6 C25 C20 53.2(6)
C26 N6 C25 C24 55.8(8)
Dy1 N6 C25 C24 -179.0(5)
N5 C20 C25 N6 -50.1(7)
C21 C20 C25 N6 -172.4(5)
N5 C20 C25 C24 179.5(5)
C21 C20 C25 C24 57.2(7)
C23 C24 C25 N6 173.3(6)
C23 C24 C25 C20 -59.2(8)
C25 N6 C26 C1 179.8(5)
Dy1 N6 C26 C1 51.7(6)
N1 C1 C26 N6 -23.1(8)
C2 C1 C26 N6 154.8(7)
C31 N7 C27 C28 -2.2(10)
Dy2 N7 C27 C28 170.1(5)
C31 N7 C27 C52 176.9(6)
Dy2 N7 C27 C52 -10.8(8)
N7 C27 C28 C29 1.9(11)
C52 C27 C28 C29 -177.1(7)
C27 C28 C29 C30 0.1(11)
C28 C29 C30 C31 -1.7(11)
C27 N7 C31 C30 0.4(10)
Dy2 N7 C31 C30 -171.6(5)
C27 N7 C31 C32 -178.0(6)
Dy2 N7 C31 C32 9.9(8)
C29 C30 C31 N7 1.5(11)
C29 C30 C31 C32 179.9(6)
C33 N8 C32 C31 -175.3(5)
Dy2 N8 C32 C31 -39.6(6)
N7 C31 C32 N8 20.4(8)
C30 C31 C32 N8 -158.1(6)
C32 N8 C33 C38 163.0(5)
Dy2 N8 C33 C38 29.6(6)
C32 N8 C33 C34 -74.4(6)
Dy2 N8 C33 C34 152.2(4)
N8 C33 C34 C35 -176.2(5)
C38 C33 C34 C35 -54.5(7)
C33 C34 C35 C36 55.0(8)
C34 C35 C36 C37 -56.0(8)
C35 C36 C37 C38 58.4(8)
C39 N9 C38 C33 -78.8(7)
Dy2 N9 C38 C33 50.1(6)
C39 N9 C38 C37 48.1(8)
Dy2 N9 C38 C37 176.9(5)
N8 C33 C38 N9 -50.9(7)
C34 C33 C38 N9 -174.0(5)
N8 C33 C38 C37 179.4(5)
C34 C33 C38 C37 56.4(7)
C36 C37 C38 N9 174.2(6)
C36 C37 C38 C33 -59.4(8)
C38 N9 C39 C40 178.0(5)
Dy2 N9 C39 C40 47.8(6)
C44 N10 C40 C41 -2.3(10)
Dy2 N10 C40 C41 159.0(5)
C44 N10 C40 C39 176.5(6)
Dy2 N10 C40 C39 -22.2(8)
N9 C39 C40 N10 -17.3(9)
N9 C39 C40 C41 161.5(6)
N10 C40 C41 C42 0.0(11)
C39 C40 C41 C42 -178.8(7)
C40 C41 C42 C43 3.8(10)
C41 C42 C43 C44 -5.2(11)
C40 N10 C44 C43 0.8(10)
Dy2 N10 C44 C43 -159.9(5)
C40 N10 C44 C45 178.3(6)
Dy2 N10 C44 C45 17.6(8)
C42 C43 C44 N10 3.0(10)
C42 C43 C44 C45 -174.4(6)
C46 N11 C45 C44 -169.4(5)
Dy2 N11 C45 C44 -33.0(6)
N10 C44 C45 N11 11.0(8)
C43 C44 C45 N11 -171.5(6)
C45 N11 C46 C51 168.4(5)
Dy2 N11 C46 C51 32.7(6)
C45 N11 C46 C47 -67.9(7)
Dy2 N11 C46 C47 156.4(4)
N11 C46 C47 C48 -175.1(5)
C51 C46 C47 C48 -52.4(7)
C46 C47 C48 C49 54.3(8)
C47 C48 C49 C50 -56.4(7)
C48 C49 C50 C51 57.7(7)
C52 N12 C51 C46 -77.3(7)
Dy2 N12 C51 C46 50.1(5)
C52 N12 C51 C50 49.8(8)
Dy2 N12 C51 C50 177.2(4)
N11 C46 C51 N12 -53.6(6)
C47 C46 C51 N12 -177.8(4)
N11 C46 C51 C50 177.9(5)
C47 C46 C51 C50 53.7(7)
C49 C50 C51 N12 176.7(5)
C49 C50 C51 C46 -57.0(7)
C51 N12 C52 C27 179.6(5)
Dy2 N12 C52 C27 50.4(6)
N7 C27 C52 N12 -27.0(9)
C28 C27 C52 N12 152.1(7)
C2 C4 C15 C17 -13.5(3)
C28 C30 C41 C43 -4.3(3)
